data_4108905
loop_
_publ_author_name
'Ping Jin'
'Scott J. Dalgarno'
'Charles Barnes'
'Simon J. Teat'
'Jerry L. Atwood'

_publ_section_title
;
 Ion Transport to the Interior of Metal-Organic Pyrogallol[4]arene
 Nanocapsules
;
_journal_name_full 'Journal of the American Chemical Society'
_journal_page_first 17262
_journal_page_last 17263
_journal_paper_doi 10.1021/ja807983t
_journal_volume 130
_journal_year 2008
_chemical_formula_sum 'C134.5 H193 Cs0.46 Ga6 O55'
_chemical_formula_weight 3169.35
_chemical_name_systematic
; 
 ? 
;
_space_group_IT_number 14
_symmetry_cell_setting monoclinic
_symmetry_space_group_name_Hall '-P 2yn'
_symmetry_space_group_name_H-M 'P 1 21/n 1'
_atom_sites_solution_hydrogens geom
_atom_sites_solution_primary direct
_atom_sites_solution_secondary difmap
_audit_creation_method SHELXL-97
_cell_angle_alpha 90.00
_cell_angle_beta 100.9320(10)
_cell_angle_gamma 90.00
_cell_formula_units_Z 4
_cell_length_a 23.8435(11)
_cell_length_b 29.5489(14)
_cell_length_c 27.5426(13)
_cell_measurement_temperature 100(2)
_cell_volume 19053.0(15)
_computing_cell_refinement 'Bruker SAINTv7.34a'
_computing_data_collection 'Bruker APEX 2'
_computing_data_reduction 'Bruker SAINTv7.34a'
_computing_structure_refinement 'SHELXL-97 (Sheldrick, 1997)'
_computing_structure_solution 'SHELXS-97 (Sheldrick, 1990)'
_diffrn_ambient_temperature 100(2)
_diffrn_measured_fraction_theta_full 0.994
_diffrn_measured_fraction_theta_max 0.994
_diffrn_measurement_device_type 'Bruker APEX II CCD diffractometer'
_diffrn_measurement_method '\w rotation with narrow frames'
_diffrn_radiation_monochromator 'silicon 111'
_diffrn_radiation_source 'Advanced Light Source station 11.3.1'
_diffrn_radiation_type synchrotron
_diffrn_radiation_wavelength 0.77490
_diffrn_reflns_av_R_equivalents 0.0490
_diffrn_reflns_av_sigmaI/netI 0.0346
_diffrn_reflns_limit_h_max 26
_diffrn_reflns_limit_h_min -26
_diffrn_reflns_limit_k_max 33
_diffrn_reflns_limit_k_min -33
_diffrn_reflns_limit_l_max 30
_diffrn_reflns_limit_l_min -30
_diffrn_reflns_number 168150
_diffrn_reflns_theta_full 25.84
_diffrn_reflns_theta_max 25.84
_diffrn_reflns_theta_min 2.23
_exptl_absorpt_coefficient_mu 1.243
_exptl_absorpt_correction_T_max 0.8754
_exptl_absorpt_correction_T_min 0.7382
_exptl_absorpt_correction_type multi-scan
_exptl_absorpt_process_details 'SADABS 2004 Bruker AXS, Manison, WI'
_exptl_crystal_colour Colourless
_exptl_crystal_density_diffrn 1.105
_exptl_crystal_description Block
_exptl_crystal_F_000 6605
_exptl_crystal_size_max 0.26
_exptl_crystal_size_mid 0.24
_exptl_crystal_size_min 0.11
_refine_diff_density_max 1.372
_refine_diff_density_min -1.641
_refine_diff_density_rms 0.115
_refine_ls_extinction_method none
_refine_ls_goodness_of_fit_ref 1.718
_refine_ls_hydrogen_treatment constr
_refine_ls_matrix_type fullcycle
_refine_ls_number_parameters 1905
_refine_ls_number_reflns 28263
_refine_ls_number_restraints 274
_refine_ls_restrained_S_all 1.738
_refine_ls_R_factor_all 0.1011
_refine_ls_R_factor_gt 0.0834
_refine_ls_shift/su_max 0.053
_refine_ls_shift/su_mean 0.009
_refine_ls_structure_factor_coef Fsqd
_refine_ls_weighting_details 'calc w=1/[\s^2^(Fo^2^)+(0.1000P)^2^+0.0000P] where P=(Fo^2^+2Fc^2^)/3'
_refine_ls_weighting_scheme calc
_refine_ls_wR_factor_gt 0.2370
_refine_ls_wR_factor_ref 0.2450
_reflns_number_gt 20485
_reflns_number_total 28263
_reflns_threshold_expression >2sigma(I)
_cod_data_source_file ja807983t_si_002.cif
_cod_data_source_block CsPgC4Ga
_cod_original_formula_sum 'C134.50 H193 Cs0.46 Ga6 O55'
_cod_database_code 4108905

loop_
_symmetry_equiv_pos_as_xyz
'x, y, z'
'-x+1/2, y+1/2, -z+1/2'
'-x, -y, -z'
'x-1/2, -y-1/2, z-1/2'

loop_
_atom_site_label
_atom_site_type_symbol
_atom_site_fract_x
_atom_site_fract_y
_atom_site_fract_z
_atom_site_U_iso_or_equiv
_atom_site_adp_type
_atom_site_occupancy
_atom_site_symmetry_multiplicity
_atom_site_calc_flag
_atom_site_refinement_flags
_atom_site_disorder_assembly
_atom_site_disorder_group
Cs1 Cs 0.27982(7) 1.03637(6) 0.50159(6) 0.1249(5) Uani 0.46 1 d PD B .
Ga1 Ga 0.31082(3) 0.82382(2) 0.28481(2) 0.0566(2) Uani 1 1 d . . .
O1 O 0.34386(18) 0.82965(13) 0.22451(14) 0.0522(10) Uani 1 1 d . . .
C1 C 0.3402(3) 0.8837(2) 0.15585(19) 0.0479(14) Uani 1 1 d . . .
Ga2 Ga 0.23839(3) 0.93506(2) 0.29296(2) 0.0539(2) Uani 1 1 d . . .
O2 O 0.2709(2) 0.88086(13) 0.26453(15) 0.0638(12) Uani 1 1 d . . .
C2 C 0.3242(3) 0.86907(19) 0.2004(2) 0.0460(14) Uani 1 1 d . . .
Ga3 Ga 0.24108(3) 0.84624(2) 0.39255(2) 0.05343(19) Uani 1 1 d . . .
O3 O 0.23689(18) 0.96134(13) 0.23003(14) 0.0533(10) Uani 1 1 d . . .
C3 C 0.2881(3) 0.8954(2) 0.2213(2) 0.0520(15) Uani 1 1 d . . .
Ga4 Ga 0.62177(3) 0.87383(2) 0.29153(2) 0.0567(2) Uani 1 1 d . . .
O4 O 0.2493(2) 1.04778(15) 0.23113(17) 0.0727(14) Uani 1 1 d . . .
H200 H 0.2506 1.0636 0.2566 0.087 Uiso 1 1 calc R . .
C4 C 0.2687(3) 0.9378(2) 0.2029(2) 0.0490(14) Uani 1 1 d . . .
Ga5 Ga 0.50033(3) 0.79323(3) 0.28325(3) 0.0603(2) Uani 1 1 d . . .
O5 O 0.3251(3) 1.10695(19) 0.2789(2) 0.115(2) Uani 1 1 d . . .
H201 H 0.3513 1.1255 0.2892 0.138 Uiso 1 1 calc R . .
C5 C 0.2859(2) 0.9534(2) 0.15994(19) 0.0455(14) Uani 1 1 d . . .
Ga6 Ga 0.62310(3) 0.78348(2) 0.38940(2) 0.0580(2) Uani 1 1 d . . .
O6 O 0.4189(2) 1.13252(16) 0.24293(18) 0.0877(17) Uani 1 1 d . . .
H202 H 0.4076 1.1400 0.2689 0.105 Uiso 1 1 calc R . .
C6 C 0.3197(2) 0.92586(19) 0.13763(19) 0.0443(13) Uani 1 1 d . . .
H6 H 0.3299 0.9361 0.1078 0.053 Uiso 1 1 calc R . .
O7 O 0.5296(2) 1.11931(15) 0.23885(16) 0.0748(14) Uani 1 1 d . . .
H203 H 0.5568 1.1223 0.2629 0.090 Uiso 1 1 calc R . .
C7 C 0.2666(3) 1.0003(2) 0.1408(2) 0.0553(15) Uani 1 1 d . A .
H7 H 0.2289 1.0054 0.1507 0.066 Uiso 1 1 calc R . .
O8 O 0.6220(2) 1.06479(15) 0.27291(16) 0.0789(15) Uani 1 1 d . . .
H204 H 0.6127 1.0899 0.2832 0.095 Uiso 1 1 calc R . .
C8 C 0.3056(3) 1.0367(2) 0.1665(2) 0.0553(16) Uani 1 1 d . . .
O9 O 0.63867(18) 0.98705(14) 0.22759(14) 0.0567(11) Uani 1 1 d . . .
H205 H 0.6567 1.0007 0.2525 0.068 Uiso 1 1 calc R . .
C9 C 0.2965(3) 1.0569(2) 0.2103(2) 0.0608(18) Uani 1 1 d . . .
O10 O 0.60692(18) 0.90440(14) 0.22952(14) 0.0541(10) Uani 1 1 d . . .
C10 C 0.3335(4) 1.0883(2) 0.2338(3) 0.077(2) Uani 1 1 d . . .
O11 O 0.55377(19) 0.83606(16) 0.26322(16) 0.0691(13) Uani 1 1 d . . .
C11 C 0.3813(3) 1.1012(2) 0.2169(2) 0.071(2) Uani 1 1 d . . .
O12 O 0.44460(18) 0.81407(14) 0.22464(13) 0.0538(10) Uani 1 1 d . . .
C12 C 0.3936(3) 1.08282(19) 0.1729(2) 0.0516(15) Uani 1 1 d . . .
O13 O 0.24155(18) 0.78874(12) 0.42397(14) 0.0523(10) Uani 1 1 d . . .
C13 C 0.3545(3) 1.0504(2) 0.1496(2) 0.0496(15) Uani 1 1 d . . .
H13 H 0.3619 1.0368 0.1202 0.060 Uiso 1 1 calc R . .
O14 O 0.2752(2) 0.81383(14) 0.34257(16) 0.0724(14) Uani 1 1 d . . .
C14 C 0.4456(3) 1.0972(2) 0.1530(2) 0.0506(15) Uani 1 1 d . . .
H14 H 0.4556 1.1280 0.1670 0.061 Uiso 1 1 calc R . .
O15 O 0.34602(19) 0.76419(13) 0.29935(14) 0.0565(11) Uani 1 1 d . . .
C15 C 0.4968(3) 1.06775(19) 0.1723(2) 0.0502(15) Uani 1 1 d . . .
O16 O 0.44481(18) 0.74678(13) 0.29681(14) 0.0573(11) Uani 1 1 d . . .
C16 C 0.5367(3) 1.0795(2) 0.2137(2) 0.0612(17) Uani 1 1 d . . .
O17 O 0.5537(2) 0.76770(16) 0.33924(16) 0.0730(14) Uani 1 1 d . . .
C17 C 0.5833(3) 1.0526(2) 0.2313(2) 0.0589(17) Uani 1 1 d . . .
O18 O 0.60827(18) 0.72869(14) 0.42092(14) 0.0559(10) Uani 1 1 d . . .
C18 C 0.5917(3) 1.0113(2) 0.2077(2) 0.0517(15) Uani 1 1 d . . .
O19 O 0.63683(18) 0.72727(14) 0.51538(15) 0.0582(11) Uani 1 1 d . . .
H206 H 0.6539 0.7487 0.5321 0.070 Uiso 1 1 calc R . .
C19 C 0.5524(3) 0.99845(19) 0.16558(19) 0.0452(14) Uani 1 1 d . . .
O20 O 0.6168(2) 0.77458(17) 0.59186(16) 0.0804(15) Uani 1 1 d . . .
H207 H 0.6065 0.7867 0.6163 0.096 Uiso 1 1 calc R . .
C20 C 0.5060(3) 1.02622(18) 0.1492(2) 0.0459(14) Uani 1 1 d . . .
H20 H 0.4789 1.0170 0.1211 0.055 Uiso 1 1 calc R . .
O21 O 0.5262(2) 0.75753(15) 0.63674(15) 0.0688(13) Uani 1 1 d . . .
H208 H 0.5519 0.7774 0.6419 0.083 Uiso 1 1 calc R . .
C21 C 0.5604(3) 0.95380(18) 0.13944(19) 0.0445(13) Uani 1 1 d . . .
H21 H 0.6018 0.9463 0.1496 0.053 Uiso 1 1 calc R . .
O22 O 0.4164(2) 0.77268(16) 0.63866(16) 0.0719(13) Uani 1 1 d . . .
H209 H 0.4042 0.7983 0.6450 0.086 Uiso 1 1 calc R . .
C22 C 0.5287(3) 0.91513(18) 0.15917(19) 0.0452(14) Uani 1 1 d . . .
O23 O 0.3206(2) 0.81996(15) 0.59543(17) 0.0760(14) Uani 1 1 d . . .
H210 H 0.3459 0.8263 0.6202 0.091 Uiso 1 1 calc R . .
C23 C 0.5547(3) 0.8931(2) 0.2031(2) 0.0491(14) Uani 1 1 d . . .
O24 O 0.24757(17) 0.78766(13) 0.51764(14) 0.0543(10) Uani 1 1 d . . .
H211 H 0.2487 0.8112 0.5349 0.065 Uiso 1 1 calc R . .
C24 C 0.5264(3) 0.8580(2) 0.2207(2) 0.0564(16) Uani 1 1 d . . .
O25 O 0.20850(17) 0.98681(12) 0.31992(14) 0.0509(10) Uani 1 1 d . . .
C25 C 0.4715(3) 0.8467(2) 0.2001(2) 0.0539(15) Uani 1 1 d . . .
O26 O 0.23730(19) 0.90480(12) 0.35738(14) 0.0543(11) Uani 1 1 d . B .
C26 C 0.4430(3) 0.8678(2) 0.15629(19) 0.0472(14) Uani 1 1 d . . .
O27 O 0.21109(17) 0.87657(12) 0.44278(13) 0.0466(9) Uani 1 1 d . . .
C27 C 0.4745(3) 0.90203(18) 0.13751(19) 0.0443(13) Uani 1 1 d . . .
H27 H 0.4570 0.9169 0.1079 0.053 Uiso 1 1 calc R . .
O28 O 0.25950(18) 0.88880(14) 0.53867(15) 0.0581(11) Uani 1 1 d . B .
H212 H 0.2582 0.8928 0.5083 0.070 Uiso 1 1 calc R . .
C28 C 0.3817(2) 0.8558(2) 0.1325(2) 0.0484(14) Uani 1 1 d . . .
H28 H 0.3762 0.8238 0.1422 0.058 Uiso 1 1 calc R . .
O29 O 0.33692(19) 0.92595(15) 0.61231(16) 0.0665(12) Uani 1 1 d . . .
H213 H 0.3327 0.8991 0.6210 0.080 Uiso 1 1 calc R . .
C29 C 0.2559(4) 1.0061(3) 0.0855(3) 0.085(2) Uani 1 1 d DU . .
O30 O 0.31353(17) 0.99787(14) 0.66229(14) 0.0564(10) Uani 1 1 d . B .
H214 H 0.3235 1.0245 0.6574 0.068 Uiso 1 1 calc R . .
C30 C 0.2092(7) 1.0367(6) 0.0637(6) 0.102(3) Uani 0.50 1 d PDU A 2
H30A H 0.2124 1.0421 0.0289 0.122 Uiso 0.50 1 calc PR A 2
H30B H 0.2159 1.0660 0.0811 0.122 Uiso 0.50 1 calc PR A 2
O31 O 0.31553(17) 1.08822(13) 0.68153(13) 0.0514(10) Uani 1 1 d . . .
C31 C 0.1479(9) 1.0227(9) 0.0641(9) 0.114(4) Uani 0.50 1 d PDU A 2
H31A H 0.1408 0.9912 0.0524 0.137 Uiso 0.50 1 calc PR A 2
H31B H 0.1391 1.0253 0.0977 0.137 Uiso 0.50 1 calc PR A 2
O32 O 0.36258(19) 1.15964(15) 0.64487(15) 0.0618(12) Uani 1 1 d . . .
C32 C 0.1123(12) 1.0557(8) 0.0288(9) 0.139(7) Uani 0.50 1 d PDU A 2
H32A H 0.1188 1.0866 0.0418 0.208 Uiso 0.50 1 calc PR A 2
H32B H 0.0717 1.0481 0.0255 0.208 Uiso 0.50 1 calc PR A 2
H32C H 0.1234 1.0539 -0.0036 0.208 Uiso 0.50 1 calc PR A 2
O33 O 0.31330(18) 1.20046(13) 0.56083(14) 0.0534(10) Uani 1 1 d . . .
C33 C 0.2068(6) 0.9810(5) 0.0583(5) 0.085(3) Uani 0.50 1 d PDU A 1
H33A H 0.2138 0.9484 0.0652 0.102 Uiso 0.50 1 calc PR A 1
H33B H 0.2060 0.9856 0.0225 0.102 Uiso 0.50 1 calc PR A 1
O34 O 0.31084(18) 1.17873(14) 0.46429(15) 0.0574(11) Uani 1 1 d . B .
H215 H 0.3406 1.1641 0.4757 0.069 Uiso 1 1 calc R . .
C34 C 0.1482(8) 0.9921(7) 0.0681(8) 0.108(4) Uani 0.50 1 d PDU A 1
H34A H 0.1484 0.9885 0.1038 0.129 Uiso 0.50 1 calc PR A 1
H34B H 0.1204 0.9703 0.0501 0.129 Uiso 0.50 1 calc PR A 1
O35 O 0.33321(19) 1.12901(15) 0.38914(16) 0.0648(12) Uani 1 1 d . . .
H216 H 0.3507 1.1042 0.3921 0.078 Uiso 1 1 calc R . .
C35 C 0.1285(13) 1.0398(7) 0.0527(11) 0.133(6) Uani 0.50 1 d PDU A 1
H35A H 0.1223 1.0568 0.0817 0.199 Uiso 0.50 1 calc PR A 1
H35B H 0.0928 1.0383 0.0283 0.199 Uiso 0.50 1 calc PR A 1
H35C H 0.1578 1.0550 0.0380 0.199 Uiso 0.50 1 calc PR A 1
O36 O 0.25625(19) 1.07035(13) 0.33984(15) 0.0574(11) Uani 1 1 d . B .
H217 H 0.2857 1.0549 0.3500 0.069 Uiso 1 1 calc R . .
C36 C 0.4329(3) 1.1033(2) 0.0971(2) 0.0568(16) Uani 1 1 d . . .
H36A H 0.3990 1.1231 0.0880 0.068 Uiso 1 1 calc R . .
H36B H 0.4232 1.0735 0.0813 0.068 Uiso 1 1 calc R . .
O37 O 0.2434(2) 0.79279(14) 0.24264(17) 0.0670(12) Uani 1 1 d . . .
C37 C 0.4827(3) 1.1239(2) 0.0763(2) 0.0660(18) Uani 1 1 d . . .
H37A H 0.4960 1.1515 0.0954 0.079 Uiso 1 1 calc R . .
H37B H 0.5147 1.1021 0.0811 0.079 Uiso 1 1 calc R . .
O38 O 0.3731(3) 0.85663(15) 0.32467(16) 0.0815(15) Uani 1 1 d . . .
C38 C 0.4676(4) 1.1360(3) 0.0226(3) 0.092(3) Uani 1 1 d . . .
H38A H 0.4496 1.1093 0.0042 0.110 Uiso 1 1 calc R . .
H38B H 0.4387 1.1604 0.0186 0.110 Uiso 1 1 calc R . .
O39 O 0.1597(2) 0.90848(15) 0.26929(17) 0.0709(13) Uani 1 1 d . . .
C39 C 0.5147(4) 1.1506(3) 0.0000(3) 0.098(3) Uani 1 1 d . . .
H39A H 0.5242 1.1821 0.0091 0.148 Uiso 1 1 calc R . .
H39B H 0.5038 1.1481 -0.0360 0.148 Uiso 1 1 calc R . .
H39C H 0.5481 1.1314 0.0117 0.148 Uiso 1 1 calc R . .
O40 O 0.32101(19) 0.95246(16) 0.31837(16) 0.0680(12) Uani 1 1 d . . .
C40 C 0.5501(3) 0.9575(2) 0.0848(2) 0.0529(15) Uani 1 1 d . . .
H40A H 0.5096 0.9657 0.0728 0.063 Uiso 1 1 calc R . .
H40B H 0.5564 0.9274 0.0709 0.063 Uiso 1 1 calc R . .
O41 O 0.1619(2) 0.83234(15) 0.35176(16) 0.0732(13) Uani 1 1 d . . .
C41 C 0.5883(3) 0.9925(2) 0.0647(2) 0.0628(17) Uani 1 1 d . . .
H41A H 0.5777 1.0232 0.0742 0.075 Uiso 1 1 calc R . .
H41B H 0.6286 0.9872 0.0808 0.075 Uiso 1 1 calc R . .
O42 O 0.3247(2) 0.86044(16) 0.4263(2) 0.0798(14) Uani 1 1 d . . .
C42 C 0.5840(3) 0.9909(2) 0.0104(2) 0.0668(18) Uani 1 1 d . . .
H42A H 0.5434 0.9951 -0.0055 0.080 Uiso 1 1 calc R . .
H42B H 0.5958 0.9605 0.0012 0.080 Uiso 1 1 calc R . .
O43 O 0.6732(2) 0.82928(15) 0.26624(16) 0.0702(13) Uani 1 1 d . . .
C43 C 0.6187(4) 1.0253(2) -0.0097(3) 0.082(2) Uani 1 1 d . . .
H43A H 0.6036 1.0556 -0.0053 0.123 Uiso 1 1 calc R . .
H43B H 0.6172 1.0197 -0.0450 0.123 Uiso 1 1 calc R . .
H43C H 0.6585 1.0235 0.0079 0.123 Uiso 1 1 calc R . .
O44 O 0.5645(2) 0.91252(19) 0.31918(17) 0.0805(15) Uani 1 1 d . . .
C44 C 0.3700(3) 0.8563(2) 0.0766(2) 0.0623(17) Uani 1 1 d . . .
H44A H 0.3738 0.8879 0.0657 0.075 Uiso 1 1 calc R . .
H44B H 0.4002 0.8384 0.0653 0.075 Uiso 1 1 calc R . .
O45 O 0.5281(2) 0.74681(17) 0.23965(17) 0.0727(13) Uani 1 1 d . . .
C45 C 0.3134(3) 0.8387(3) 0.0506(3) 0.0722(19) Uani 1 1 d . . .
H45A H 0.2827 0.8563 0.0617 0.087 Uiso 1 1 calc R . .
H45B H 0.3096 0.8068 0.0605 0.087 Uiso 1 1 calc R . .
O46 O 0.4754(3) 0.83759(16) 0.32600(17) 0.0826(15) Uani 1 1 d . . .
C46 C 0.3047(4) 0.8411(3) -0.0052(3) 0.094(3) Uani 1 1 d . . .
H46A H 0.3056 0.8733 -0.0151 0.113 Uiso 1 1 calc R . .
H46B H 0.3371 0.8257 -0.0160 0.113 Uiso 1 1 calc R . .
O47 O 0.6683(2) 0.74982(17) 0.34599(17) 0.0758(13) Uani 1 1 d . . .
C47 C 0.2496(4) 0.8202(4) -0.0321(3) 0.122(4) Uani 1 1 d . . .
H47A H 0.2510 0.7874 -0.0272 0.183 Uiso 1 1 calc R . .
H47B H 0.2448 0.8269 -0.0675 0.183 Uiso 1 1 calc R . .
H47C H 0.2174 0.8328 -0.0192 0.183 Uiso 1 1 calc R . .
O48 O 0.5663(2) 0.81938(15) 0.42264(19) 0.0739(13) Uani 1 1 d . . .
C48 C 0.2873(3) 0.71471(19) 0.4234(2) 0.0474(14) Uani 1 1 d . . .
C49 C 0.2736(3) 0.75841(19) 0.4038(2) 0.0491(14) Uani 1 1 d . . .
C50 C 0.2924(3) 0.77148(19) 0.3618(2) 0.0564(16) Uani 1 1 d . . .
C51 C 0.3267(3) 0.74509(19) 0.3392(2) 0.0522(15) Uani 1 1 d . . .
C52 C 0.3421(3) 0.70133(19) 0.3577(2) 0.0510(15) Uani 1 1 d . . .
C53 C 0.3213(3) 0.6880(2) 0.3985(2) 0.0502(14) Uani 1 1 d . . .
H53 H 0.3305 0.6583 0.4108 0.060 Uiso 1 1 calc R . .
C54 C 0.3825(3) 0.67280(19) 0.3341(2) 0.0520(15) Uani 1 1 d . . .
H54 H 0.3766 0.6823 0.2987 0.062 Uiso 1 1 calc R . .
C55 C 0.4436(3) 0.68506(18) 0.3565(2) 0.0475(14) Uani 1 1 d . . .
C56 C 0.4716(3) 0.7203(2) 0.3377(2) 0.0539(15) Uani 1 1 d . . .
C57 C 0.5256(3) 0.7319(2) 0.3587(2) 0.0593(17) Uani 1 1 d . . .
O58 O 0.3878(13) 1.1013(12) 0.5437(15) 0.085(12) Uiso 0.13 1 d PD B 1
C58 C 0.5558(3) 0.7121(2) 0.4018(2) 0.0541(15) Uani 1 1 d . . .
C59 C 0.5290(3) 0.67633(18) 0.4219(2) 0.0524(15) Uani 1 1 d . . .
C60 C 0.4739(3) 0.66428(19) 0.3989(2) 0.0508(15) Uani 1 1 d . . .
H60 H 0.4558 0.6403 0.4130 0.061 Uiso 1 1 calc R . .
O61 O 0.3321(18) 0.9465(11) 0.4580(17) 0.087(12) Uiso 0.13 1 d PD B 2
C61 C 0.5612(3) 0.65405(18) 0.4694(2) 0.0556(16) Uani 1 1 d . . .
H61 H 0.6028 0.6568 0.4684 0.067 Uiso 1 1 calc R . .
C62 C 0.5517(3) 0.68102(18) 0.5150(2) 0.0500(15) Uani 1 1 d . . .
C63 C 0.5890(3) 0.7155(2) 0.5340(2) 0.0531(15) Uani 1 1 d . . .
O64 O 0.4059(10) 1.1225(8) 0.5026(9) 0.092(6) Uiso 0.25 1 d P C 2
C64 C 0.5794(3) 0.7407(2) 0.5739(2) 0.0613(17) Uani 1 1 d . . .
C65 C 0.5330(3) 0.7312(2) 0.5958(2) 0.0608(17) Uani 1 1 d . . .
C66 C 0.4964(3) 0.69620(19) 0.5794(2) 0.0515(15) Uani 1 1 d . . .
C67 C 0.5063(3) 0.67275(19) 0.5383(2) 0.0519(15) Uani 1 1 d . . .
H67 H 0.4802 0.6495 0.5253 0.062 Uiso 1 1 calc R . .
O68 O 0.4286(11) 1.1200(8) 0.4631(9) 0.102(7) Uiso 0.25 1 d P D 3
C68 C 0.4457(3) 0.6858(2) 0.6039(2) 0.0540(15) Uani 1 1 d . J .
H68 H 0.4561 0.6967 0.6388 0.065 Uiso 1 1 calc R . .
C69 C 0.3922(3) 0.71307(19) 0.5792(2) 0.0520(15) Uani 1 1 d . . .
C70 C 0.3804(3) 0.7544(2) 0.5984(2) 0.0574(16) Uani 1 1 d . . .
C71 C 0.3328(3) 0.7784(2) 0.5765(2) 0.0651(18) Uani 1 1 d . . .
C72 C 0.2954(3) 0.7608(2) 0.5356(2) 0.0519(15) Uani 1 1 d . . .
C73 C 0.3068(3) 0.72016(18) 0.5160(2) 0.0454(14) Uani 1 1 d . . .
C74 C 0.3552(3) 0.69767(19) 0.5381(2) 0.0481(14) Uani 1 1 d . . .
H74 H 0.3636 0.6697 0.5242 0.058 Uiso 1 1 calc R . .
C75 C 0.2665(3) 0.7003(2) 0.4703(2) 0.0510(15) Uani 1 1 d . . .
H75 H 0.2293 0.7164 0.4688 0.061 Uiso 1 1 calc R . .
C76 C 0.3692(4) 0.6218(2) 0.3338(3) 0.073(2) Uani 1 1 d . . .
H76A H 0.3281 0.6171 0.3202 0.087 Uiso 1 1 calc R . .
H76B H 0.3769 0.6104 0.3682 0.087 Uiso 1 1 calc R . .
O77 O 0.4180(11) 1.1633(9) 0.3340(9) 0.088(5) Uani 0.25 1 d PU E 2
C77 C 0.4055(4) 0.5943(3) 0.3024(3) 0.091(3) Uani 1 1 d . . .
H77A H 0.3922 0.6019 0.2671 0.109 Uiso 1 1 calc R . .
H77B H 0.4458 0.6042 0.3116 0.109 Uiso 1 1 calc R . .
O78 O 0.3879(3) 1.1826(2) 0.3164(3) 0.0737(19) Uani 0.75 1 d PU F 1
C78 C 0.4037(5) 0.5450(3) 0.3078(4) 0.117(3) Uani 1 1 d . . .
H78A H 0.4197 0.5366 0.3424 0.140 Uiso 1 1 calc R . .
H78B H 0.3635 0.5346 0.3001 0.140 Uiso 1 1 calc R . .
C79 C 0.4355(8) 0.5227(5) 0.2755(6) 0.217(8) Uani 1 1 d . . .
H79A H 0.4373 0.5423 0.2471 0.325 Uiso 1 1 calc R . .
H79B H 0.4167 0.4942 0.2639 0.325 Uiso 1 1 calc R . .
H79C H 0.4743 0.5165 0.2934 0.325 Uiso 1 1 calc R . .
C80 C 0.5498(4) 0.6042(2) 0.4744(3) 0.083(2) Uani 1 1 d U . .
H80A H 0.5083 0.5996 0.4725 0.099 Uiso 1 1 calc R . .
H80B H 0.5697 0.5937 0.5073 0.099 Uiso 1 1 calc R . .
O81 O 0.3567(8) 1.0167(6) 0.3819(7) 0.158(6) Uiso 0.50 1 d P G 1
C81 C 0.5698(4) 0.5752(3) 0.4337(4) 0.109(3) Uani 1 1 d DU . .
H81A H 0.5629 0.5428 0.4398 0.131 Uiso 1 1 calc R . .
H81B H 0.5468 0.5833 0.4011 0.131 Uiso 1 1 calc R . .
O82 O 0.4820(10) 1.0519(8) 0.3426(9) 0.215(9) Uiso 0.50 1 d P H 1
C82 C 0.6330(6) 0.5821(4) 0.4326(5) 0.149(4) Uani 1 1 d DU . .
H82A H 0.6377 0.6120 0.4177 0.179 Uiso 1 1 calc R . .
H82B H 0.6545 0.5828 0.4671 0.179 Uiso 1 1 calc R . .
C83 C 0.6590(8) 0.5471(6) 0.4050(7) 0.216(6) Uani 1 1 d DU . .
H83A H 0.6367 0.5191 0.4034 0.324 Uiso 1 1 calc R . .
H83B H 0.6983 0.5412 0.4220 0.324 Uiso 1 1 calc R . .
H83C H 0.6593 0.5579 0.3714 0.324 Uiso 1 1 calc R . .
C84 C 0.4329(3) 0.6357(2) 0.6064(3) 0.0756(19) Uani 1 1 d DU . .
O303 O 0.4588(14) 0.9379(10) 0.3846(11) 0.115(9) Uiso 0.25 1 d P I 1
C85 C 0.4770(7) 0.6089(5) 0.6392(6) 0.062(3) Uiso 0.40 1 d PDU J 2
H85A H 0.4786 0.6193 0.6736 0.075 Uiso 0.40 1 calc PR J 2
H85B H 0.5145 0.6156 0.6304 0.075 Uiso 0.40 1 calc PR J 2
C86 C 0.4685(12) 0.5568(7) 0.6378(11) 0.117(7) Uiso 0.40 1 d PDU J 2
C88 C 0.3920(7) 0.6234(5) 0.6384(7) 0.124(4) Uani 0.60 1 d PDU J 1
H88A H 0.3543 0.6373 0.6256 0.148 Uiso 0.60 1 calc PR J 1
H88B H 0.4058 0.6346 0.6724 0.148 Uiso 0.60 1 calc PR J 1
O89 O 0.4346(4) 0.7705(3) 0.4559(3) 0.099(2) Uiso 0.75 1 d P . .
C89 C 0.3866(9) 0.5711(6) 0.6386(9) 0.158(5) Uani 0.60 1 d PDU J 1
H89A H 0.3555 0.5619 0.6559 0.190 Uiso 0.60 1 calc PR J 1
H89B H 0.3777 0.5594 0.6043 0.190 Uiso 0.60 1 calc PR J 1
O90 O 0.4342(3) 0.9638(2) 0.2450(3) 0.127(2) Uiso 1 1 d . . .
C90 C 0.4417(9) 0.5529(7) 0.6646(9) 0.165(7) Uani 0.60 1 d PDU J 1
H90A H 0.4730 0.5701 0.6549 0.248 Uiso 0.60 1 calc PR J 1
H90B H 0.4448 0.5210 0.6558 0.248 Uiso 0.60 1 calc PR J 1
H90C H 0.4440 0.5556 0.7004 0.248 Uiso 0.60 1 calc PR J 1
C91 C 0.2528(3) 0.6517(2) 0.4733(3) 0.073(2) Uani 1 1 d . . .
H91A H 0.2889 0.6342 0.4787 0.087 Uiso 1 1 calc R . .
H91B H 0.2298 0.6420 0.4412 0.087 Uiso 1 1 calc R . .
C92 C 0.2198(4) 0.6399(3) 0.5149(3) 0.089(3) Uani 1 1 d . . .
H92A H 0.2409 0.6528 0.5462 0.107 Uiso 1 1 calc R . .
H92B H 0.1822 0.6551 0.5074 0.107 Uiso 1 1 calc R . .
C93 C 0.2101(5) 0.5920(3) 0.5231(4) 0.115(3) Uani 1 1 d . . .
H93A H 0.1970 0.5770 0.4908 0.138 Uiso 1 1 calc R . .
H93B H 0.1793 0.5889 0.5425 0.138 Uiso 1 1 calc R . .
C94 C 0.2619(6) 0.5689(5) 0.5495(5) 0.169(6) Uani 1 1 d . . .
H94A H 0.2779 0.5501 0.5262 0.253 Uiso 1 1 calc R . .
H94B H 0.2519 0.5498 0.5757 0.253 Uiso 1 1 calc R . .
H94C H 0.2901 0.5916 0.5642 0.253 Uiso 1 1 calc R . .
C95 C 0.1616(2) 1.00577(19) 0.38912(19) 0.0429(13) Uani 1 1 d . . .
C96 C 0.1930(2) 0.97597(19) 0.3636(2) 0.0454(13) Uani 1 1 d . B .
C97 C 0.2071(2) 0.93388(19) 0.3828(2) 0.0459(14) Uani 1 1 d . . .
C98 C 0.1930(2) 0.91927(19) 0.4261(2) 0.0456(13) Uani 1 1 d . B .
C99 C 0.1633(2) 0.94759(19) 0.45259(19) 0.0426(13) Uani 1 1 d . . .
C100 C 0.1487(2) 0.9902(2) 0.4324(2) 0.0463(14) Uani 1 1 d . B .
H100 H 0.1283 1.0100 0.4501 0.056 Uiso 1 1 calc R . .
C101 C 0.1483(2) 0.9313(2) 0.5015(2) 0.0488(14) Uani 1 1 d . B .
H101 H 0.1527 0.8977 0.5018 0.059 Uiso 1 1 calc R . .
C102 C 0.1914(2) 0.94886(19) 0.54503(19) 0.0448(13) Uani 1 1 d . B .
C103 C 0.2437(3) 0.9287(2) 0.5598(2) 0.0470(14) Uani 1 1 d . . .
C104 C 0.2844(3) 0.9460(2) 0.5988(2) 0.0501(14) Uani 1 1 d . B .
C105 C 0.2718(2) 0.9844(2) 0.62377(19) 0.0474(14) Uani 1 1 d . . .
C106 C 0.2189(2) 1.00654(19) 0.60988(19) 0.0432(13) Uani 1 1 d . B .
C107 C 0.1804(2) 0.98811(18) 0.5706(2) 0.0443(13) Uiso 1 1 d . B .
H107 H 0.1447 1.0028 0.5604 0.053 Uiso 1 1 calc R . .
C108 C 0.2051(2) 1.0500(2) 0.6350(2) 0.0487(14) Uani 1 1 d . . .
H108 H 0.2247 1.0471 0.6704 0.058 Uiso 1 1 calc R B .
C109 C 0.2330(2) 1.09044(19) 0.6148(2) 0.0454(13) Uani 1 1 d . B .
C110 C 0.2862(3) 1.10687(19) 0.6393(2) 0.0484(14) Uani 1 1 d . . .
C111 C 0.3103(3) 1.1426(2) 0.6199(2) 0.0516(15) Uani 1 1 d . B .
C112 C 0.2847(3) 1.1645(2) 0.5761(2) 0.0512(15) Uani 1 1 d . . .
C113 C 0.2321(2) 1.14847(19) 0.5510(2) 0.0466(14) Uani 1 1 d . B .
C114 C 0.2083(2) 1.11187(19) 0.5707(2) 0.0466(14) Uiso 1 1 d . B .
H114 H 0.1729 1.1005 0.5532 0.056 Uiso 1 1 calc R . .
C115 C 0.2041(2) 1.1719(2) 0.5021(2) 0.0490(14) Uani 1 1 d . . .
H115 H 0.2232 1.2020 0.5014 0.059 Uiso 1 1 calc R B .
C116 C 0.2167(3) 1.14484(19) 0.4583(2) 0.0463(14) Uani 1 1 d . B .
C117 C 0.2692(3) 1.14962(19) 0.4429(2) 0.0479(14) Uani 1 1 d . . .
C118 C 0.2809(3) 1.1239(2) 0.4033(2) 0.0503(14) Uani 1 1 d . B .
C119 C 0.2412(3) 1.0932(2) 0.3789(2) 0.0503(14) Uani 1 1 d . . .
O120 O 0.344(2) 0.9372(10) 0.494(2) 0.107(15) Uiso 0.13 1 d PD B 3
C120 C 0.1890(2) 1.08790(18) 0.3932(2) 0.0440(13) Uani 1 1 d . B .
C121 C 0.1789(2) 1.11376(18) 0.4334(2) 0.0445(13) Uani 1 1 d . B .
H121 H 0.1437 1.1095 0.4441 0.053 Uiso 1 1 calc R . .
O122 O 0.3909(13) 1.0337(14) 0.5965(12) 0.086(12) Uiso 0.13 1 d PD B 3
C122 C 0.1457(3) 1.0532(2) 0.3675(2) 0.0532(15) Uani 1 1 d . B .
H122 H 0.1499 1.0522 0.3321 0.064 Uiso 1 1 calc R . .
C123 C 0.0859(3) 0.9406(2) 0.5040(2) 0.0637(18) Uani 1 1 d . . .
C124 C 0.0464(3) 0.9093(3) 0.4669(3) 0.090(3) Uani 1 1 d . B .
C125 C -0.0147(4) 0.9263(5) 0.4611(4) 0.137(5) Uani 1 1 d . . .
C126 C -0.0396(4) 0.9294(3) 0.5049(4) 0.100(3) Uani 1 1 d . B .
C127 C 0.1433(3) 1.0566(3) 0.6363(3) 0.083(2) Uani 1 1 d DU B .
C128 C 0.1188(6) 1.0174(4) 0.6632(5) 0.116(3) Uani 0.75 1 d PDU B 2
H12A H 0.0772 1.0223 0.6602 0.139 Uiso 0.75 1 calc PR B 2
H12B H 0.1238 0.9888 0.6457 0.139 Uiso 0.75 1 calc PR B 2
C129 C 0.1453(7) 1.0112(5) 0.7186(5) 0.136(4) Uani 0.75 1 d PDU B 2
H12C H 0.1476 1.0407 0.7359 0.163 Uiso 0.75 1 calc PR B 2
H12D H 0.1843 0.9986 0.7222 0.163 Uiso 0.75 1 calc PR B 2
C130 C 0.1064(9) 0.9783(6) 0.7408(7) 0.180(6) Uani 0.75 1 d PDU B 2
H13A H 0.0664 0.9874 0.7303 0.269 Uiso 0.75 1 calc PR B 2
H13B H 0.1166 0.9792 0.7770 0.269 Uiso 0.75 1 calc PR B 2
H13C H 0.1115 0.9475 0.7293 0.269 Uiso 0.75 1 calc PR B 2
C131 C 0.1313(10) 1.0972(9) 0.6687(11) 0.080(4) Uani 0.25 1 d PDU B 1
H13D H 0.1534 1.0926 0.7026 0.097 Uiso 0.25 1 calc PR B 1
H13E H 0.1459 1.1250 0.6555 0.097 Uiso 0.25 1 calc PR B 1
C132 C 0.0690(11) 1.1049(12) 0.6721(12) 0.097(6) Uani 0.25 1 d PDU B 1
H13F H 0.0496 1.0757 0.6749 0.116 Uiso 0.25 1 calc PR B 1
H13G H 0.0487 1.1210 0.6424 0.116 Uiso 0.25 1 calc PR B 1
C133 C 0.0698(17) 1.1337(14) 0.7188(13) 0.123(9) Uani 0.25 1 d PDU B 1
H13H H 0.0987 1.1218 0.7459 0.184 Uiso 0.25 1 calc PR B 1
H13I H 0.0322 1.1326 0.7281 0.184 Uiso 0.25 1 calc PR B 1
H13J H 0.0790 1.1651 0.7120 0.184 Uiso 0.25 1 calc PR B 1
C134 C 0.1404(3) 1.1811(2) 0.4995(3) 0.0708(18) Uani 1 1 d DU B .
C135 C 0.1315(4) 1.2141(4) 0.5414(4) 0.087(3) Uani 0.75 1 d PDU B 2
H13K H 0.1484 1.2011 0.5740 0.104 Uiso 0.75 1 calc PR B 2
H13L H 0.1506 1.2433 0.5377 0.104 Uiso 0.75 1 calc PR B 2
C136 C 0.0665(5) 1.2219(4) 0.5383(4) 0.127(3) Uani 1 1 d DU . .
C137 C 0.0581(8) 1.2471(6) 0.5860(6) 0.160(6) Uani 0.75 1 d PDU B 2
H13M H 0.0860 1.2358 0.6143 0.241 Uiso 0.75 1 calc PR B 2
H13N H 0.0194 1.2416 0.5918 0.241 Uiso 0.75 1 calc PR B 2
H13O H 0.0637 1.2796 0.5821 0.241 Uiso 0.75 1 calc PR B 2
C138 C 0.1130(13) 1.2103(11) 0.4567(9) 0.092(5) Uani 0.25 1 d PDU B 1
H13P H 0.1016 1.1927 0.4258 0.111 Uiso 0.25 1 calc PR B 1
H13Q H 0.1377 1.2359 0.4510 0.111 Uiso 0.25 1 calc PR B 1
C139 C 0.0596(15) 1.2263(15) 0.4791(8) 0.116(5) Uani 0.25 1 d PDU B 1
H13R H 0.0260 1.2083 0.4634 0.140 Uiso 0.25 1 calc PR B 1
H13S H 0.0516 1.2583 0.4698 0.140 Uiso 0.25 1 calc PR B 1
C140 C 0.0833(3) 1.0655(2) 0.3677(3) 0.0702(18) Uani 1 1 d DU . .
C141 C 0.0622(5) 1.1090(5) 0.3402(6) 0.077(3) Uani 0.50 1 d PDU B .
H14A H 0.0799 1.1119 0.3106 0.093 Uiso 0.50 1 calc PR . .
H14B H 0.0743 1.1353 0.3620 0.093 Uiso 0.50 1 calc PR . .
C142 C -0.0036(5) 1.1098(4) 0.3240(5) 0.137(3) Uani 1 1 d DU . .
C143 C -0.0327(7) 1.1146(7) 0.3664(7) 0.108(5) Uani 0.50 1 d PDU B .
H14C H -0.0383 1.0847 0.3800 0.162 Uiso 0.50 1 calc PR . .
H14D H -0.0698 1.1292 0.3556 0.162 Uiso 0.50 1 calc PR . .
H14E H -0.0092 1.1332 0.3920 0.162 Uiso 0.50 1 calc PR . .
C144 C 0.0451(6) 1.0349(5) 0.3324(6) 0.094(4) Uani 0.50 1 d PDU B .
H14F H 0.0456 1.0039 0.3460 0.112 Uiso 0.50 1 calc PR . .
H14G H 0.0576 1.0338 0.3002 0.112 Uiso 0.50 1 calc PR . .
C145 C -0.0157(7) 1.0556(6) 0.3263(9) 0.120(4) Uani 0.50 1 d PDU B .
H14H H -0.0338 1.0479 0.3548 0.145 Uiso 0.50 1 calc PR . .
H14I H -0.0405 1.0449 0.2955 0.145 Uiso 0.50 1 calc PR . .
C201 C 0.3933(7) 0.9909(5) 0.2624(6) 0.081(4) Uiso 0.50 1 d P . .
H20A H 0.4127 1.0110 0.2886 0.121 Uiso 0.50 1 calc PR . .
H20B H 0.3666 0.9713 0.2757 0.121 Uiso 0.50 1 calc PR . .
H20C H 0.3723 1.0090 0.2351 0.121 Uiso 0.50 1 calc PR . .
C202 C 0.4942(7) 0.9744(6) 0.2623(6) 0.090(5) Uiso 0.50 1 d P . .
H20D H 0.5106 0.9859 0.2346 0.135 Uiso 0.50 1 calc PR . .
H20E H 0.5147 0.9469 0.2755 0.135 Uiso 0.50 1 calc PR . .
H20F H 0.4979 0.9974 0.2883 0.135 Uiso 0.50 1 calc PR . .
O213 O 0.5202(12) 0.8134(10) 0.4951(10) 0.113(8) Uiso 0.25 1 d P . .
C214 C 0.4856(12) 0.7843(9) 0.4787(9) 0.273(11) Uiso 1 1 d . . .
O302 O 0.4865(17) 0.9186(14) 0.4040(16) 0.149(12) Uiso 0.25 1 d P K 3
O304 O 0.4603(16) 0.9092(11) 0.4243(12) 0.120(9) Uiso 0.25 1 d P L 4
O310 O 0.4247(14) 0.9238(10) 0.4053(12) 0.118(9) Uiso 0.25 1 d P M 2
C220 C 0.7289(9) 0.7482(5) 0.3494(6) 0.100(6) Uani 0.50 1 d P . .
H22A H 0.7477 0.7639 0.3795 0.150 Uiso 0.50 1 calc PR . .
H22B H 0.7391 0.7631 0.3205 0.150 Uiso 0.50 1 calc PR . .
H22C H 0.7416 0.7166 0.3507 0.150 Uiso 0.50 1 calc PR . .
O330 O 0.4109(10) 0.8614(6) 0.6722(8) 0.180(6) Uani 0.75 1 d PU N 1
O331 O 0.415(4) 0.845(2) 0.666(3) 0.184(8) Uani 0.25 1 d PU O 2

loop_
_atom_site_aniso_label
_atom_site_aniso_U_11
_atom_site_aniso_U_22
_atom_site_aniso_U_33
_atom_site_aniso_U_23
_atom_site_aniso_U_13
_atom_site_aniso_U_12
Cs1 0.1346(13) 0.1257(12) 0.1212(12) 0.0351(10) 0.0416(10) 0.0088(10)
Ga1 0.0904(5) 0.0426(4) 0.0459(4) 0.0035(3) 0.0363(4) -0.0012(3)
O1 0.072(3) 0.047(2) 0.044(2) 0.0046(18) 0.028(2) -0.002(2)
C1 0.056(4) 0.057(4) 0.032(3) -0.005(3) 0.011(3) -0.014(3)
Ga2 0.0806(5) 0.0443(4) 0.0454(4) 0.0037(3) 0.0334(4) -0.0008(3)
O2 0.103(4) 0.046(2) 0.055(3) 0.009(2) 0.047(2) 0.006(2)
C2 0.058(4) 0.044(3) 0.040(3) -0.002(3) 0.020(3) -0.004(3)
Ga3 0.0804(5) 0.0425(4) 0.0458(4) 0.0052(3) 0.0333(3) 0.0003(3)
O3 0.074(3) 0.051(2) 0.043(2) 0.0019(18) 0.030(2) 0.002(2)
C3 0.077(4) 0.050(4) 0.037(3) 0.002(3) 0.029(3) -0.012(3)
Ga4 0.0607(4) 0.0643(4) 0.0439(4) 0.0164(3) 0.0069(3) -0.0145(3)
O4 0.105(4) 0.060(3) 0.070(3) -0.003(2) 0.060(3) -0.003(3)
C4 0.061(4) 0.047(3) 0.041(3) -0.001(3) 0.016(3) -0.004(3)
Ga5 0.0690(5) 0.0650(5) 0.0462(4) 0.0148(3) 0.0089(3) -0.0196(4)
O5 0.189(6) 0.093(4) 0.093(4) -0.056(3) 0.101(4) -0.069(4)
C5 0.052(3) 0.055(3) 0.030(3) 0.006(3) 0.008(3) -0.009(3)
Ga6 0.0643(5) 0.0617(4) 0.0473(4) 0.0141(3) 0.0092(3) -0.0136(4)
O6 0.138(5) 0.073(3) 0.071(3) -0.032(3) 0.069(3) -0.043(3)
C6 0.051(3) 0.053(3) 0.030(3) 0.002(3) 0.010(3) -0.007(3)
O7 0.110(4) 0.057(3) 0.049(3) -0.017(2) -0.005(3) 0.013(3)
C7 0.055(4) 0.067(4) 0.045(3) 0.009(3) 0.010(3) 0.001(3)
O8 0.112(4) 0.056(3) 0.058(3) -0.018(2) -0.013(3) 0.005(3)
C8 0.070(4) 0.054(4) 0.045(3) 0.019(3) 0.017(3) 0.011(3)
O9 0.066(3) 0.058(3) 0.044(2) -0.0075(19) 0.003(2) 0.001(2)
C9 0.090(5) 0.048(4) 0.056(4) 0.004(3) 0.045(4) -0.004(3)
O10 0.064(3) 0.060(3) 0.038(2) 0.0135(19) 0.010(2) -0.012(2)
C10 0.123(6) 0.058(4) 0.068(4) -0.018(4) 0.066(5) -0.017(4)
O11 0.068(3) 0.083(3) 0.051(3) 0.027(2) -0.002(2) -0.025(2)
C11 0.115(6) 0.056(4) 0.056(4) -0.003(3) 0.048(4) -0.015(4)
O12 0.065(3) 0.059(2) 0.038(2) 0.0116(19) 0.0133(19) -0.014(2)
C12 0.082(4) 0.045(3) 0.032(3) 0.001(3) 0.021(3) -0.001(3)
O13 0.081(3) 0.040(2) 0.044(2) 0.0002(17) 0.033(2) -0.004(2)
C13 0.068(4) 0.054(4) 0.031(3) 0.009(3) 0.020(3) 0.014(3)
O14 0.131(4) 0.043(2) 0.059(3) 0.013(2) 0.061(3) 0.015(3)
C14 0.070(4) 0.048(3) 0.036(3) 0.004(3) 0.019(3) -0.002(3)
O15 0.091(3) 0.042(2) 0.046(2) 0.0025(18) 0.037(2) -0.002(2)
C15 0.072(4) 0.049(3) 0.034(3) 0.002(3) 0.019(3) -0.003(3)
O16 0.071(3) 0.053(2) 0.046(2) 0.0123(19) 0.008(2) -0.016(2)
C16 0.095(5) 0.048(4) 0.041(3) -0.009(3) 0.014(3) 0.001(4)
O17 0.075(3) 0.082(3) 0.058(3) 0.032(2) 0.001(2) -0.028(3)
C17 0.079(5) 0.058(4) 0.038(3) -0.008(3) 0.006(3) 0.002(4)
O18 0.064(3) 0.054(2) 0.049(2) 0.0126(19) 0.010(2) -0.008(2)
C18 0.064(4) 0.052(4) 0.040(3) -0.001(3) 0.014(3) -0.005(3)
O19 0.062(3) 0.060(3) 0.051(2) 0.004(2) 0.010(2) -0.008(2)
C19 0.059(4) 0.046(3) 0.035(3) 0.006(3) 0.022(3) -0.001(3)
O20 0.101(4) 0.094(4) 0.052(3) -0.017(3) 0.028(3) -0.046(3)
C20 0.061(4) 0.047(3) 0.034(3) 0.000(3) 0.020(3) -0.008(3)
O21 0.083(3) 0.076(3) 0.053(3) -0.013(2) 0.026(2) -0.026(3)
C21 0.059(4) 0.044(3) 0.035(3) -0.002(2) 0.021(3) -0.006(3)
O22 0.080(3) 0.064(3) 0.064(3) -0.015(2) -0.007(2) 0.013(2)
C22 0.064(4) 0.043(3) 0.032(3) -0.007(2) 0.018(3) -0.004(3)
O23 0.101(4) 0.063(3) 0.056(3) -0.020(2) -0.004(3) 0.013(3)
C23 0.057(4) 0.052(3) 0.040(3) 0.003(3) 0.016(3) -0.010(3)
O24 0.063(3) 0.054(2) 0.047(2) -0.0046(19) 0.015(2) 0.007(2)
C24 0.064(4) 0.066(4) 0.040(3) 0.014(3) 0.010(3) -0.014(3)
O25 0.069(3) 0.045(2) 0.046(2) 0.0047(18) 0.028(2) 0.0007(19)
C25 0.070(4) 0.055(4) 0.039(3) 0.008(3) 0.015(3) -0.009(3)
O26 0.085(3) 0.040(2) 0.047(2) 0.0069(18) 0.037(2) 0.003(2)
C26 0.058(4) 0.054(3) 0.034(3) 0.000(3) 0.019(3) -0.002(3)
O27 0.060(2) 0.043(2) 0.043(2) 0.0017(17) 0.0235(19) -0.0005(18)
C27 0.061(4) 0.046(3) 0.029(3) 0.000(2) 0.016(3) 0.000(3)
O28 0.066(3) 0.061(3) 0.048(2) -0.011(2) 0.012(2) 0.011(2)
C28 0.054(4) 0.056(4) 0.037(3) -0.006(3) 0.015(3) -0.005(3)
O29 0.067(3) 0.066(3) 0.061(3) -0.013(2) -0.002(2) 0.013(2)
C29 0.116(6) 0.096(5) 0.046(4) 0.014(4) 0.020(4) -0.002(4)
O30 0.058(3) 0.058(3) 0.050(2) -0.008(2) 0.002(2) 0.003(2)
C30 0.139(8) 0.096(7) 0.069(6) 0.018(6) 0.014(6) 0.003(7)
O31 0.061(3) 0.054(2) 0.039(2) 0.0099(18) 0.0107(19) -0.006(2)
C31 0.152(9) 0.102(9) 0.089(7) 0.028(8) 0.022(7) 0.009(8)
O32 0.067(3) 0.070(3) 0.046(2) 0.018(2) 0.002(2) -0.021(2)
C32 0.172(14) 0.123(14) 0.116(13) 0.017(12) 0.014(13) 0.002(12)
O33 0.067(3) 0.048(2) 0.046(2) 0.0100(18) 0.015(2) -0.006(2)
C33 0.123(7) 0.082(6) 0.052(5) 0.012(5) 0.023(6) -0.005(6)
O34 0.064(3) 0.057(3) 0.056(2) -0.004(2) 0.021(2) -0.007(2)
C34 0.145(9) 0.096(8) 0.084(7) 0.011(7) 0.026(7) -0.001(8)
O35 0.067(3) 0.067(3) 0.070(3) -0.008(2) 0.034(2) -0.007(2)
C35 0.166(13) 0.111(13) 0.113(12) 0.033(11) 0.005(11) 0.021(11)
O36 0.071(3) 0.056(2) 0.055(2) -0.004(2) 0.034(2) -0.001(2)
C36 0.078(4) 0.054(4) 0.045(3) 0.003(3) 0.026(3) 0.000(3)
O37 0.084(3) 0.057(3) 0.070(3) -0.006(2) 0.039(3) -0.006(2)
C37 0.087(5) 0.061(4) 0.057(4) 0.010(3) 0.033(4) -0.005(4)
O38 0.136(5) 0.058(3) 0.052(3) -0.007(2) 0.023(3) -0.004(3)
C38 0.117(7) 0.101(6) 0.063(5) 0.011(4) 0.029(5) -0.019(5)
O39 0.087(3) 0.064(3) 0.070(3) -0.011(2) 0.036(3) -0.018(2)
C39 0.120(7) 0.110(7) 0.080(5) 0.011(5) 0.055(5) -0.024(6)
O40 0.067(3) 0.083(3) 0.059(3) 0.016(2) 0.021(2) 0.003(2)
C40 0.071(4) 0.054(4) 0.037(3) 0.006(3) 0.019(3) 0.000(3)
O41 0.106(4) 0.061(3) 0.049(3) -0.001(2) 0.005(3) -0.011(3)
C41 0.082(5) 0.052(4) 0.060(4) -0.006(3) 0.028(4) -0.003(3)
O42 0.064(3) 0.065(3) 0.116(4) 0.015(3) 0.034(3) -0.003(2)
C42 0.077(5) 0.079(5) 0.051(4) 0.020(3) 0.029(3) 0.009(4)
O43 0.088(3) 0.064(3) 0.059(3) 0.004(2) 0.016(2) -0.005(2)
C43 0.113(6) 0.067(5) 0.079(5) 0.023(4) 0.053(5) 0.014(4)
O44 0.069(3) 0.113(4) 0.064(3) 0.029(3) 0.023(2) 0.007(3)
C44 0.069(4) 0.070(4) 0.051(4) -0.004(3) 0.020(3) -0.007(4)
O45 0.070(3) 0.084(3) 0.067(3) 0.010(3) 0.019(2) -0.001(3)
C45 0.071(5) 0.077(5) 0.070(5) -0.003(4) 0.016(4) -0.009(4)
O46 0.128(4) 0.064(3) 0.055(3) -0.001(2) 0.015(3) -0.025(3)
C46 0.091(6) 0.127(7) 0.064(5) -0.009(5) 0.015(4) -0.025(5)
O47 0.080(3) 0.094(4) 0.058(3) 0.003(3) 0.023(2) -0.008(3)
C47 0.129(8) 0.152(9) 0.079(6) -0.002(6) 0.002(6) -0.050(7)
O48 0.075(3) 0.058(3) 0.093(3) 0.023(3) 0.030(3) 0.007(2)
C48 0.057(4) 0.042(3) 0.044(3) 0.000(3) 0.013(3) -0.008(3)
C49 0.064(4) 0.045(3) 0.041(3) 0.003(3) 0.018(3) -0.010(3)
C50 0.086(5) 0.037(3) 0.053(4) 0.005(3) 0.032(3) 0.005(3)
C51 0.076(4) 0.042(3) 0.043(3) -0.001(3) 0.024(3) -0.007(3)
C52 0.067(4) 0.042(3) 0.046(3) -0.005(3) 0.017(3) -0.012(3)
C53 0.065(4) 0.043(3) 0.045(3) 0.004(3) 0.016(3) -0.008(3)
C54 0.068(4) 0.041(3) 0.053(4) -0.002(3) 0.026(3) -0.006(3)
C55 0.062(4) 0.035(3) 0.049(3) -0.002(3) 0.018(3) -0.004(3)
C56 0.071(4) 0.050(3) 0.042(3) 0.005(3) 0.013(3) -0.010(3)
C57 0.075(5) 0.057(4) 0.047(4) 0.012(3) 0.014(3) -0.012(3)
C58 0.065(4) 0.048(3) 0.053(4) 0.003(3) 0.019(3) -0.005(3)
C59 0.079(5) 0.034(3) 0.048(3) -0.002(3) 0.022(3) 0.002(3)
C60 0.071(4) 0.035(3) 0.050(4) -0.004(3) 0.022(3) -0.008(3)
C61 0.074(4) 0.038(3) 0.057(4) 0.007(3) 0.018(3) 0.009(3)
C62 0.063(4) 0.037(3) 0.050(3) 0.010(3) 0.009(3) 0.004(3)
C63 0.064(4) 0.049(4) 0.046(3) 0.014(3) 0.009(3) 0.001(3)
C64 0.079(5) 0.057(4) 0.047(4) -0.001(3) 0.011(3) -0.018(3)
C65 0.077(5) 0.064(4) 0.043(3) 0.002(3) 0.017(3) -0.005(4)
C66 0.067(4) 0.043(3) 0.044(3) 0.008(3) 0.009(3) -0.006(3)
C67 0.068(4) 0.036(3) 0.052(4) 0.010(3) 0.013(3) 0.000(3)
C68 0.061(4) 0.052(4) 0.050(3) 0.011(3) 0.012(3) -0.006(3)
C69 0.071(4) 0.042(3) 0.046(3) 0.008(3) 0.019(3) 0.004(3)
C70 0.070(4) 0.056(4) 0.043(3) 0.004(3) 0.002(3) -0.001(3)
C71 0.085(5) 0.052(4) 0.060(4) -0.004(3) 0.018(4) 0.002(4)
C72 0.066(4) 0.059(4) 0.031(3) 0.000(3) 0.010(3) -0.012(3)
C73 0.057(4) 0.041(3) 0.042(3) 0.005(3) 0.020(3) -0.007(3)
C74 0.063(4) 0.042(3) 0.043(3) 0.002(3) 0.019(3) -0.011(3)
C75 0.060(4) 0.051(3) 0.044(3) 0.002(3) 0.014(3) -0.016(3)
C76 0.098(6) 0.051(4) 0.074(5) -0.004(3) 0.028(4) -0.010(4)
O77 0.097(11) 0.100(11) 0.073(10) -0.007(9) 0.032(9) -0.010(9)
C77 0.131(8) 0.067(5) 0.082(5) -0.011(4) 0.038(5) -0.008(5)
O78 0.085(6) 0.080(5) 0.062(4) -0.008(4) 0.029(4) -0.004(4)
C78 0.150(9) 0.083(6) 0.125(8) -0.030(6) 0.050(7) -0.001(6)
C79 0.30(2) 0.172(14) 0.174(14) -0.020(12) 0.046(15) 0.085(15)
C80 0.118(6) 0.049(4) 0.081(5) -0.001(3) 0.022(4) 0.002(4)
C81 0.142(6) 0.067(4) 0.123(6) -0.006(4) 0.038(5) 0.012(5)
C82 0.181(8) 0.100(6) 0.171(8) -0.015(6) 0.045(8) -0.013(7)
C83 0.209(13) 0.196(13) 0.257(15) 0.006(12) 0.074(12) 0.027(12)
C84 0.090(5) 0.061(4) 0.080(4) 0.023(3) 0.026(4) 0.003(4)
C88 0.132(8) 0.100(7) 0.141(8) 0.027(7) 0.029(7) 0.007(7)
C89 0.167(10) 0.133(9) 0.174(10) 0.027(9) 0.033(9) 0.011(9)
C90 0.178(13) 0.136(11) 0.184(13) 0.047(11) 0.040(11) 0.070(10)
C91 0.094(5) 0.063(4) 0.064(4) 0.004(3) 0.023(4) -0.019(4)
C92 0.117(7) 0.080(5) 0.080(5) -0.005(4) 0.042(5) -0.039(5)
C93 0.166(10) 0.100(7) 0.091(7) 0.009(6) 0.053(7) -0.028(7)
C94 0.165(12) 0.174(13) 0.169(13) 0.067(11) 0.038(10) 0.024(11)
C95 0.041(3) 0.052(3) 0.037(3) 0.003(3) 0.011(2) -0.006(3)
C96 0.047(3) 0.047(3) 0.044(3) -0.001(3) 0.014(3) -0.001(3)
C97 0.056(4) 0.045(3) 0.040(3) -0.003(3) 0.018(3) -0.005(3)
C98 0.049(3) 0.048(3) 0.043(3) -0.003(3) 0.016(3) -0.008(3)
C99 0.041(3) 0.051(3) 0.038(3) 0.003(3) 0.014(2) -0.005(3)
C100 0.038(3) 0.055(4) 0.048(3) -0.005(3) 0.011(3) 0.000(3)
C101 0.047(3) 0.060(4) 0.043(3) -0.002(3) 0.018(3) -0.007(3)
C102 0.051(4) 0.053(3) 0.035(3) -0.002(3) 0.020(3) -0.006(3)
C103 0.055(4) 0.054(3) 0.036(3) -0.002(3) 0.016(3) 0.002(3)
C104 0.052(4) 0.053(4) 0.045(3) -0.004(3) 0.008(3) 0.013(3)
C105 0.054(4) 0.058(4) 0.032(3) -0.003(3) 0.012(3) 0.000(3)
C106 0.046(3) 0.051(3) 0.037(3) 0.001(2) 0.020(3) -0.008(3)
C108 0.051(4) 0.058(4) 0.042(3) -0.004(3) 0.021(3) -0.004(3)
C109 0.053(4) 0.048(3) 0.039(3) -0.001(3) 0.017(3) 0.004(3)
C110 0.059(4) 0.049(3) 0.040(3) 0.001(3) 0.017(3) 0.003(3)
C111 0.055(4) 0.059(4) 0.042(3) 0.003(3) 0.012(3) -0.004(3)
C112 0.063(4) 0.051(3) 0.043(3) 0.002(3) 0.018(3) 0.001(3)
C113 0.052(4) 0.051(3) 0.038(3) -0.002(3) 0.012(3) 0.008(3)
C115 0.048(3) 0.049(3) 0.053(3) 0.006(3) 0.017(3) 0.008(3)
C116 0.054(4) 0.045(3) 0.040(3) 0.009(3) 0.008(3) 0.011(3)
C117 0.057(4) 0.042(3) 0.046(3) 0.005(3) 0.015(3) -0.003(3)
C118 0.054(4) 0.051(3) 0.050(3) 0.006(3) 0.022(3) 0.000(3)
C119 0.056(4) 0.051(3) 0.047(3) 0.005(3) 0.019(3) 0.004(3)
C120 0.048(3) 0.042(3) 0.042(3) 0.003(3) 0.011(3) 0.008(3)
C121 0.043(3) 0.047(3) 0.045(3) 0.006(3) 0.013(3) 0.006(3)
C122 0.054(4) 0.058(4) 0.049(3) 0.001(3) 0.013(3) 0.008(3)
C123 0.056(4) 0.091(5) 0.050(4) -0.009(3) 0.024(3) -0.014(4)
C124 0.061(5) 0.138(8) 0.076(5) -0.015(5) 0.023(4) -0.016(5)
C125 0.078(6) 0.218(13) 0.116(8) -0.066(9) 0.019(6) -0.033(7)
C126 0.078(6) 0.122(7) 0.106(7) -0.034(6) 0.035(5) -0.011(5)
C127 0.083(5) 0.079(5) 0.099(5) -0.015(4) 0.045(4) -0.003(4)
C128 0.116(7) 0.108(6) 0.133(7) -0.002(6) 0.047(6) -0.010(6)
C129 0.142(9) 0.126(8) 0.145(8) 0.012(7) 0.040(7) -0.019(7)
C130 0.203(14) 0.166(13) 0.184(12) 0.039(11) 0.073(12) -0.030(11)
C131 0.075(9) 0.085(9) 0.098(9) -0.016(8) 0.058(8) 0.001(8)
C132 0.085(10) 0.104(12) 0.114(12) -0.018(10) 0.051(10) 0.012(10)
C133 0.111(17) 0.15(2) 0.128(18) -0.035(15) 0.079(15) 0.007(16)
C134 0.078(4) 0.068(4) 0.069(4) -0.007(3) 0.020(3) 0.026(3)
C135 0.089(6) 0.093(6) 0.082(5) -0.004(5) 0.024(5) 0.037(5)
C136 0.124(6) 0.134(6) 0.128(6) -0.009(6) 0.035(5) 0.044(5)
C137 0.179(13) 0.165(12) 0.146(12) -0.026(10) 0.053(11) 0.066(11)
C138 0.096(9) 0.094(9) 0.087(8) -0.003(8) 0.017(8) 0.030(8)
C139 0.116(9) 0.118(9) 0.115(9) -0.001(9) 0.022(9) 0.038(8)
C140 0.059(4) 0.075(4) 0.076(4) -0.001(3) 0.011(3) 0.009(3)
C141 0.066(6) 0.084(6) 0.083(7) -0.002(6) 0.015(6) 0.022(6)
C142 0.114(6) 0.143(6) 0.143(7) 0.001(6) 0.000(6) 0.021(6)
C143 0.075(10) 0.130(12) 0.128(13) 0.020(11) 0.045(9) 0.039(9)
C144 0.078(7) 0.094(7) 0.104(7) 0.002(7) 0.006(6) 0.006(6)
C145 0.096(7) 0.127(8) 0.130(8) -0.003(8) 0.000(7) 0.007(7)
C220 0.180(19) 0.039(8) 0.077(10) -0.004(7) 0.015(11) -0.012(10)
O330 0.212(10) 0.140(14) 0.150(9) -0.084(9) -0.058(8) 0.111(11)
O331 0.211(13) 0.149(18) 0.156(13) -0.080(14) -0.053(12) 0.111(16)

loop_
_atom_type_symbol
_atom_type_description
_atom_type_scat_dispersion_real
_atom_type_scat_dispersion_imag
_atom_type_scat_source
C C -0.0020 0.0020 'WCROMER Program in WinGX L.Kissel & R.H.Pratt Acta Cryst A46 170 1990'
H H 0.0000 0.0000 'International Tables Vol C Tables 4.2.6.8 and 6.1.1.4'
O O -0.0041 0.0074 'WCROMER Program in WinGX L.Kissel & R.H.Pratt Acta Cryst A46 170 1990'
Ga Ga 0.1009 1.8770 'WCROMER Program in WinGX L.Kissel & R.H.Pratt Acta Cryst A46 170 1990'
Cs Cs -0.6194 2.4797 'WCROMER Program in WinGX L.Kissel & R.H.Pratt Acta Cryst A46 170 1990'

loop_
_geom_angle_atom_site_label_1
_geom_angle_atom_site_label_2
_geom_angle_atom_site_label_3
_geom_angle
_geom_angle_site_symmetry_1
_geom_angle_site_symmetry_3
O58 Cs1 O61 106.3(11) . .
O58 Cs1 O120 101.5(12) . .
O61 Cs1 O120 17.5(10) . .
O58 Cs1 O122 43.9(11) . .
O61 Cs1 O122 88.1(11) . .
O120 Cs1 O122 74.0(12) . .
O58 Cs1 C114 82.3(8) . .
O61 Cs1 C114 163.9(8) . .
O120 Cs1 C114 148.9(10) . .
O122 Cs1 C114 89.2(7) . .
O58 Cs1 C121 102.6(8) . .
O61 Cs1 C121 126.4(9) . .
O120 Cs1 C121 143.0(10) . .
O122 Cs1 C121 141.0(7) . .
C114 Cs1 C121 62.56(13) . .
O58 Cs1 C107 127.1(8) . .
O61 Cs1 C107 102.0(8) . .
O120 Cs1 C107 92.5(9) . .
O122 Cs1 C107 94.6(7) . .
C114 Cs1 C107 62.44(13) . .
C121 Cs1 C107 94.90(13) . .
O58 Cs1 C100 164.2(8) . .
O61 Cs1 C100 81.4(8) . .
O120 Cs1 C100 89.9(9) . .
O122 Cs1 C100 151.7(7) . .
C114 Cs1 C100 93.66(13) . .
C121 Cs1 C100 62.32(13) . .
C107 Cs1 C100 62.45(13) . .
O58 Cs1 C116 81.2(8) . .
O61 Cs1 C116 139.4(9) . .
O120 Cs1 C116 156.7(10) . .
O122 Cs1 C116 119.5(7) . .
C114 Cs1 C116 54.22(12) . .
C121 Cs1 C116 21.92(13) . .
C107 Cs1 C116 104.40(13) . .
C100 Cs1 C116 84.07(13) . .
O58 Cs1 C106 105.1(8) . .
O61 Cs1 C106 110.0(9) . .
O120 Cs1 C106 95.7(10) . .
O122 Cs1 C106 74.7(7) . .
C114 Cs1 C106 54.06(13) . .
C121 Cs1 C106 104.47(13) . .
C107 Cs1 C106 22.06(12) . .
C100 Cs1 C106 84.33(12) . .
C116 Cs1 C106 105.98(13) . .
O58 Cs1 C120 110.6(8) . .
O61 Cs1 C120 104.3(9) . .
O120 Cs1 C120 121.3(10) . .
O122 Cs1 C120 154.4(7) . .
C114 Cs1 C120 84.63(12) . .
C121 Cs1 C120 22.27(12) . .
C107 Cs1 C120 104.33(13) . .
C100 Cs1 C120 53.73(13) . .
C116 Cs1 C120 39.24(12) . .
C106 Cs1 C120 119.88(13) . .
O58 Cs1 C102 139.9(8) . .
O61 Cs1 C102 80.2(8) . .
O120 Cs1 C102 72.7(9) . .
O122 Cs1 C102 98.4(7) . .
C114 Cs1 C102 84.53(13) . .
C121 Cs1 C102 104.47(13) . .
C107 Cs1 C102 22.26(12) . .
C100 Cs1 C102 54.04(13) . .
C116 Cs1 C102 119.89(13) . .
C106 Cs1 C102 39.26(12) . .
C120 Cs1 C102 105.67(13) . .
O38 Ga1 O15 94.7(2) . .
O38 Ga1 O14 91.1(2) . .
O15 Ga1 O14 86.18(16) . .
O38 Ga1 O2 90.5(2) . .
O15 Ga1 O2 174.42(19) . .
O14 Ga1 O2 95.69(17) . .
O38 Ga1 O1 92.75(19) . .
O15 Ga1 O1 91.53(16) . .
O14 Ga1 O1 175.69(18) . .
O2 Ga1 O1 86.27(16) . .
O38 Ga1 O37 176.9(2) . .
O15 Ga1 O37 88.44(18) . .
O14 Ga1 O37 88.8(2) . .
O2 Ga1 O37 86.35(19) . .
O1 Ga1 O37 87.53(17) . .
C2 O1 Ga1 109.0(3) . .
C6 C1 C2 116.7(5) . .
C6 C1 C28 122.9(5) . .
C2 C1 C28 120.2(5) . .
O3 Ga2 O25 94.85(16) . .
O3 Ga2 O26 176.94(18) . .
O25 Ga2 O26 86.78(15) . .
O3 Ga2 O2 84.91(16) . .
O25 Ga2 O2 179.24(18) . .
O26 Ga2 O2 93.48(15) . .
O3 Ga2 O39 90.50(18) . .
O25 Ga2 O39 92.56(18) . .
O26 Ga2 O39 86.84(18) . .
O2 Ga2 O39 88.16(19) . .
O3 Ga2 O40 93.47(18) . .
O25 Ga2 O40 94.20(19) . .
O26 Ga2 O40 88.99(18) . .
O2 Ga2 O40 85.1(2) . .
O39 Ga2 O40 171.85(19) . .
C3 O2 Ga1 107.6(4) . .
C3 O2 Ga2 106.5(3) . .
Ga1 O2 Ga2 141.1(2) . .
C3 C2 O1 117.6(5) . .
C3 C2 C1 119.0(5) . .
O1 C2 C1 123.4(5) . .
O27 Ga3 O13 93.47(15) . .
O27 Ga3 O14 177.4(2) . .
O13 Ga3 O14 85.21(15) . .
O27 Ga3 O26 87.45(15) . .
O13 Ga3 O26 177.09(19) . .
O14 Ga3 O26 93.98(15) . .
O27 Ga3 O41 93.39(18) . .
O13 Ga3 O41 89.75(18) . .
O14 Ga3 O41 88.8(2) . .
O26 Ga3 O41 87.43(18) . .
O27 Ga3 O42 92.31(19) . .
O13 Ga3 O42 93.10(19) . .
O14 Ga3 O42 85.6(2) . .
O26 Ga3 O42 89.62(19) . .
O41 Ga3 O42 173.5(2) . .
C4 O3 Ga2 112.3(3) . .
C2 C3 C4 123.4(5) . .
C2 C3 O2 119.5(5) . .
C4 C3 O2 117.0(5) . .
O31 Ga4 O10 93.95(16) 3_676 .
O31 Ga4 O32 86.98(16) 3_676 3_676
O10 Ga4 O32 178.38(19) . 3_676
O31 Ga4 O11 177.7(2) 3_676 .
O10 Ga4 O11 85.18(17) . .
O32 Ga4 O11 93.95(17) 3_676 .
O31 Ga4 O43 92.01(19) 3_676 .
O10 Ga4 O43 91.25(18) . .
O32 Ga4 O43 87.39(19) 3_676 .
O11 Ga4 O43 90.1(2) . .
O31 Ga4 O44 93.2(2) 3_676 .
O10 Ga4 O44 92.60(18) . .
O32 Ga4 O44 88.67(19) 3_676 .
O11 Ga4 O44 84.7(2) . .
O43 Ga4 O44 173.3(2) . .
O3 C4 C3 116.3(5) . .
O3 C4 C5 125.5(5) . .
C3 C4 C5 118.1(5) . .
O46 Ga5 O11 91.4(2) . .
O46 Ga5 O17 90.6(2) . .
O11 Ga5 O17 96.38(18) . .
O46 Ga5 O12 92.8(2) . .
O11 Ga5 O12 86.63(16) . .
O17 Ga5 O12 175.37(19) . .
O46 Ga5 O16 93.5(2) . .
O11 Ga5 O16 174.14(18) . .
O17 Ga5 O16 86.70(17) . .
O12 Ga5 O16 90.00(16) . .
O46 Ga5 O45 178.7(2) . .
O11 Ga5 O45 88.1(2) . .
O17 Ga5 O45 88.2(2) . .
O12 Ga5 O45 88.35(18) . .
O16 Ga5 O45 87.00(18) . .
C6 C5 C4 118.3(5) . .
C6 C5 C7 123.4(5) . .
C4 C5 C7 118.3(5) . .
O33 Ga6 O18 94.33(17) 3_676 .
O33 Ga6 O32 86.90(16) 3_676 3_676
O18 Ga6 O32 178.75(18) . 3_676
O33 Ga6 O17 177.2(2) 3_676 .
O18 Ga6 O17 85.16(17) . .
O32 Ga6 O17 93.62(17) 3_676 .
O33 Ga6 O47 96.20(19) 3_676 .
O18 Ga6 O47 90.99(19) . .
O32 Ga6 O47 88.6(2) 3_676 .
O17 Ga6 O47 86.6(2) . .
O33 Ga6 O48 93.00(15) 3_676 .
O18 Ga6 O48 92.33(13) . .
O32 Ga6 O48 87.84(14) 3_676 .
O17 Ga6 O48 84.27(16) . .
O47 Ga6 O48 169.96(15) . .
C5 C6 C1 124.4(5) . .
C29 C7 C8 111.4(5) . .
C29 C7 C5 115.8(6) . .
C8 C7 C5 111.6(5) . .
C13 C8 C9 116.2(6) . .
C13 C8 C7 122.0(5) . .
C9 C8 C7 121.7(6) . .
C10 C9 O4 116.3(5) . .
C10 C9 C8 120.5(6) . .
O4 C9 C8 123.1(6) . .
C23 O10 Ga4 111.1(3) . .
C9 C10 C11 122.5(6) . .
C9 C10 O5 119.9(6) . .
C11 C10 O5 117.5(7) . .
C24 O11 Ga5 108.3(4) . .
C24 O11 Ga4 106.6(4) . .
Ga5 O11 Ga4 141.0(2) . .
C10 C11 O6 120.5(6) . .
C10 C11 C12 120.7(7) . .
O6 C11 C12 118.8(6) . .
C25 O12 Ga5 108.0(3) . .
C13 C12 C11 115.3(6) . .
C13 C12 C14 123.1(5) . .
C11 C12 C14 121.6(6) . .
C49 O13 Ga3 110.9(2) . .
C8 C13 C12 124.7(5) . .
C50 O14 Ga1 107.7(2) . .
C50 O14 Ga3 107.5(2) . .
Ga1 O14 Ga3 142.3(2) . .
C12 C14 C15 112.0(5) . .
C12 C14 C36 112.5(5) . .
C15 C14 C36 114.6(5) . .
C51 O15 Ga1 109.5(3) . .
C16 C15 C20 116.5(6) . .
C16 C15 C14 121.9(5) . .
C20 C15 C14 121.6(5) . .
C56 O16 Ga5 108.3(3) . .
C17 C16 C15 121.7(6) . .
C17 C16 O7 118.6(6) . .
C15 C16 O7 119.6(6) . .
C57 O17 Ga5 107.7(3) . .
C57 O17 Ga6 107.6(3) . .
Ga5 O17 Ga6 141.7(2) . .
O8 C17 C16 120.7(5) . .
O8 C17 C18 118.5(6) . .
C16 C17 C18 120.8(6) . .
C58 O18 Ga6 111.6(3) . .
O9 C18 C19 124.3(5) . .
O9 C18 C17 116.7(5) . .
C19 C18 C17 119.0(6) . .
C20 C19 C18 118.5(5) . .
C20 C19 C21 121.4(5) . .
C18 C19 C21 120.0(5) . .
C19 C20 C15 123.4(6) . .
C40 C21 C22 114.8(5) . .
C40 C21 C19 113.8(5) . .
C22 C21 C19 111.3(4) . .
C27 C22 C23 117.9(5) . .
C27 C22 C21 123.1(5) . .
C23 C22 C21 118.9(5) . .
O10 C23 C24 117.2(5) . .
O10 C23 C22 123.8(5) . .
C24 C23 C22 119.0(6) . .
C25 C24 C23 122.3(6) . .
C25 C24 O11 119.8(5) . .
C23 C24 O11 117.8(6) . .
C96 O25 Ga2 110.0(2) . .
C24 C25 O12 117.3(5) . .
C24 C25 C26 120.9(5) . .
O12 C25 C26 121.8(5) . .
C97 O26 Ga3 105.9(2) . .
C97 O26 Ga2 105.4(2) . .
Ga3 O26 Ga2 145.4(2) . .
C27 C26 C25 115.2(5) . .
C27 C26 C28 122.8(5) . .
C25 C26 C28 121.9(5) . .
C98 O27 Ga3 109.0(2) . .
C22 C27 C26 124.3(5) . .
C44 C28 C1 114.6(5) . .
C44 C28 C26 114.3(5) . .
C1 C28 C26 109.9(4) . .
C33 C29 C30 68.4(10) . .
C33 C29 C7 115.2(8) . .
C30 C29 C7 116.8(9) . .
C29 C30 C31 119.1(15) . .
C110 O31 Ga4 109.5(3) . 3_676
C32 C31 C30 104.1(18) . .
C111 O32 Ga4 104.8(2) . 3_676
C111 O32 Ga6 106.7(2) . 3_676
Ga4 O32 Ga6 145.1(2) 3_676 3_676
C112 O33 Ga6 110.3(3) . 3_676
C29 C33 C34 118.4(14) . .
C33 C34 C35 113.5(19) . .
C14 C36 C37 113.8(6) . .
C38 C37 C36 113.9(6) . .
C39 C38 C37 115.8(8) . .
C21 C40 C41 114.5(5) . .
C42 C41 C40 113.9(6) . .
C41 C42 C43 114.7(7) . .
C45 C44 C28 117.3(5) . .
C44 C45 C46 113.9(6) . .
C47 C46 C45 114.7(6) . .
C220 O47 Ga6 128.6(6) . .
C53 C48 C49 116.1(5) . .
C53 C48 C75 124.6(5) . .
C49 C48 C75 119.3(5) . .
O13 C49 C50 117.2(5) . .
O13 C49 C48 123.4(5) . .
C50 C49 C48 119.4(5) . .
C51 C50 C49 123.0(5) . .
C51 C50 O14 119.9(5) . .
C49 C50 O14 117.1(5) . .
C50 C51 O15 116.5(5) . .
C50 C51 C52 119.6(5) . .
O15 C51 C52 123.8(5) . .
C53 C52 C51 116.8(5) . .
C53 C52 C54 123.4(5) . .
C51 C52 C54 119.8(5) . .
C52 C53 C48 125.0(6) . .
C55 C54 C52 109.4(5) . .
C55 C54 C76 114.7(6) . .
C52 C54 C76 113.5(5) . .
C56 C55 C60 115.7(6) . .
C56 C55 C54 121.4(5) . .
C60 C55 C54 122.8(5) . .
C57 C56 C55 121.1(6) . .
C57 C56 O16 116.7(5) . .
C55 C56 O16 122.2(5) . .
C56 C57 C58 123.7(6) . .
C56 C57 O17 120.6(5) . .
C58 C57 O17 115.6(5) . .
O18 C58 C57 118.0(5) . .
O18 C58 C59 125.1(5) . .
C57 C58 C59 116.9(6) . .
C60 C59 C58 118.3(6) . .
C60 C59 C61 123.7(5) . .
C58 C59 C61 118.0(6) . .
C59 C60 C55 124.3(5) . .
C80 C61 C59 115.2(6) . .
C80 C61 C62 112.0(5) . .
C59 C61 C62 110.3(5) . .
C67 C62 C63 117.2(6) . .
C67 C62 C61 122.4(6) . .
C63 C62 C61 120.3(5) . .
O19 C63 C64 115.7(5) . .
O19 C63 C62 124.0(5) . .
C64 C63 C62 120.3(6) . .
O20 C64 C63 119.1(6) . .
O20 C64 C65 120.6(5) . .
C63 C64 C65 120.3(6) . .
C66 C65 C64 121.3(6) . .
C66 C65 O21 121.2(5) . .
C64 C65 O21 117.4(5) . .
C65 C66 C67 116.7(6) . .
C65 C66 C68 121.0(6) . .
C67 C66 C68 122.3(5) . .
C62 C67 C66 124.1(6) . .
C84 C68 C66 113.5(5) . .
C84 C68 C69 111.8(5) . .
C66 C68 C69 110.9(5) . .
C74 C69 C70 117.6(6) . .
C74 C69 C68 122.4(5) . .
C70 C69 C68 120.1(6) . .
O22 C70 C71 119.2(5) . .
O22 C70 C69 120.9(5) . .
C71 C70 C69 119.8(6) . .
C70 C71 O23 120.2(6) . .
C70 C71 C72 120.6(6) . .
O23 C71 C72 119.1(6) . .
C73 C72 C71 120.1(6) . .
C73 C72 O24 124.7(5) . .
C71 C72 O24 115.2(5) . .
C72 C73 C74 117.7(6) . .
C72 C73 C75 121.0(6) . .
C74 C73 C75 121.2(5) . .
C73 C74 C69 124.1(6) . .
C91 C75 C48 115.4(5) . .
C91 C75 C73 115.6(5) . .
C48 C75 C73 109.3(4) . .
C54 C76 C77 112.1(6) . .
C78 C77 C76 115.5(7) . .
C79 C78 C77 111.3(11) . .
C61 C80 C81 112.8(7) . .
C82 C81 C80 112.3(9) . .
C83 C82 C81 115.3(11) . .
C85 C84 C88 88.7(10) . .
C85 C84 C68 115.1(8) . .
C88 C84 C68 115.2(8) . .
C84 C85 C86 116.1(15) . .
C84 C88 C89 108.1(14) . .
C90 C89 C88 107.3(17) . .
C201 O90 C202 117.8(11) . .
C75 C91 C92 114.1(6) . .
C93 C92 C91 116.8(7) . .
C92 C93 C94 112.5(10) . .
C100 C95 C96 116.7(5) . .
C100 C95 C122 124.3(5) . .
C96 C95 C122 119.0(5) . .
C100 C95 Cs1 68.3(3) . .
C96 C95 Cs1 99.7(3) . .
C122 C95 Cs1 100.6(3) . .
O25 C96 C97 117.8(5) . .
O25 C96 C95 123.1(5) . .
C97 C96 C95 119.0(5) . .
C96 C97 C98 122.6(5) . .
C96 C97 O26 118.7(4) . .
C98 C97 O26 118.7(5) . .
C97 C98 O27 117.6(5) . .
C97 C98 C99 120.1(5) . .
O27 C98 C99 122.3(4) . .
C98 C99 C100 116.7(5) . .
C98 C99 C101 119.9(5) . .
C100 C99 C101 123.4(5) . .
C98 C99 Cs1 100.8(3) . .
C100 C99 Cs1 68.6(3) . .
C101 C99 Cs1 100.2(3) . .
C95 C100 C99 124.8(5) . .
C95 C100 Cs1 91.0(3) . .
C99 C100 Cs1 90.4(3) . .
C102 C101 C123 115.1(5) . .
C102 C101 C99 110.6(4) . .
C123 C101 C99 111.9(5) . .
C103 C102 C107 117.0(5) . .
C103 C102 C101 121.9(5) . .
C107 C102 C101 121.0(5) . .
C103 C102 Cs1 81.7(3) . .
C107 C102 Cs1 75.9(3) . .
C101 C102 Cs1 109.1(3) . .
C102 C103 O28 123.0(5) . .
C102 C103 C104 121.8(5) . .
O28 C103 C104 115.2(5) . .
C102 C103 Cs1 77.0(3) . .
O28 C103 Cs1 116.0(3) . .
C104 C103 Cs1 80.6(3) . .
O29 C104 C105 119.4(5) . .
O29 C104 C103 120.9(5) . .
C105 C104 C103 119.7(5) . .
O29 C104 Cs1 113.6(3) . .
C105 C104 Cs1 78.1(3) . .
C103 C104 Cs1 77.9(3) . .
O30 C105 C104 115.3(5) . .
O30 C105 C106 123.9(5) . .
C104 C105 C106 120.7(5) . .
O30 C105 Cs1 115.2(3) . .
C104 C105 Cs1 80.6(3) . .
C106 C105 Cs1 76.1(3) . .
C107 C106 C105 117.1(5) . .
C107 C106 C108 121.0(5) . .
C105 C106 C108 121.8(5) . .
C107 C106 Cs1 76.5(3) . .
C105 C106 Cs1 82.0(3) . .
C108 C106 Cs1 108.7(3) . .
C106 C107 C102 123.6(5) . .
C106 C107 Cs1 81.5(3) . .
C102 C107 Cs1 81.9(3) . .
C127 C108 C109 114.1(5) . .
C127 C108 C106 114.8(5) . .
C109 C108 C106 110.4(4) . .
C114 C109 C110 117.0(5) . .
C114 C109 C108 122.1(5) . .
C110 C109 C108 120.9(5) . .
C114 C109 Cs1 67.9(3) . .
C110 C109 Cs1 99.1(3) . .
C108 C109 Cs1 100.6(3) . .
O31 C110 C111 117.7(5) . .
O31 C110 C109 122.8(5) . .
C111 C110 C109 119.5(5) . .
C110 C111 O32 119.4(5) . .
C110 C111 C112 123.2(6) . .
O32 C111 C112 117.4(5) . .
O33 C112 C113 124.2(5) . .
O33 C112 C111 117.4(5) . .
C113 C112 C111 118.4(5) . .
C114 C113 C112 117.9(5) . .
C114 C113 C115 123.4(5) . .
C112 C113 C115 118.6(5) . .
C114 C113 Cs1 68.5(3) . .
C112 C113 Cs1 99.8(4) . .
C115 C113 Cs1 100.7(3) . .
C113 C114 C109 124.1(6) . .
C113 C114 Cs1 90.4(3) . .
C109 C114 Cs1 90.9(3) . .
C116 C115 C134 113.5(5) . .
C116 C115 C113 109.7(4) . .
C134 C115 C113 112.4(5) . .
C121 C116 C117 117.0(5) . .
C121 C116 C115 122.4(5) . .
C117 C116 C115 120.5(5) . .
C121 C116 Cs1 76.5(3) . .
C117 C116 Cs1 81.4(3) . .
C115 C116 Cs1 109.4(3) . .
O34 C117 C118 116.4(5) . .
O34 C117 C116 123.5(5) . .
C118 C117 C116 120.1(5) . .
O34 C117 Cs1 113.4(3) . .
C118 C117 Cs1 80.9(3) . .
C116 C117 Cs1 76.6(3) . .
O35 C118 C119 120.3(5) . .
O35 C118 C117 118.9(5) . .
C119 C118 C117 120.8(5) . .
O35 C118 Cs1 114.2(3) . .
C119 C118 Cs1 78.6(3) . .
C117 C118 Cs1 77.5(3) . .
O36 C119 C120 123.3(5) . .
O36 C119 C118 116.4(5) . .
C120 C119 C118 120.3(5) . .
O36 C119 Cs1 115.5(3) . .
C120 C119 Cs1 76.8(3) . .
C118 C119 Cs1 80.0(3) . .
C119 C120 C121 117.4(5) . .
C119 C120 C122 120.6(5) . .
C121 C120 C122 121.9(5) . .
C119 C120 Cs1 81.7(3) . .
C121 C120 Cs1 75.4(3) . .
C122 C120 Cs1 109.9(3) . .
C116 C121 C120 124.2(5) . .
C116 C121 Cs1 81.6(3) . .
C120 C121 Cs1 82.4(3) . .
C120 C122 C140 114.2(5) . .
C120 C122 C95 109.6(5) . .
C140 C122 C95 112.4(5) . .
C101 C123 C124 109.8(5) . .
C125 C124 C123 108.8(7) . .
C126 C125 C124 118.0(10) . .
C108 C127 C128 112.2(8) . .
C108 C127 C131 113.8(11) . .
C128 C127 C131 100.1(13) . .
C129 C128 C127 116.0(11) . .
C128 C129 C130 107.5(13) . .
C132 C131 C127 116.0(19) . .
C131 C132 C133 106(2) . .
C138 C134 C115 114.7(13) . .
C138 C134 C135 97.0(13) . .
C115 C134 C135 110.5(6) . .
C136 C135 C134 109.2(8) . .
C135 C136 C137 108.2(10) . .
C135 C136 C139 88.6(13) . .
C137 C136 C139 144.3(17) . .
C134 C138 C139 97.3(18) . .
C138 C139 C136 116(2) . .
C144 C140 C141 94.7(10) . .
C144 C140 C122 109.1(8) . .
C141 C140 C122 115.3(7) . .
C140 C141 C142 112.1(10) . .
C143 C142 C141 112.0(12) . .
C143 C142 C145 87.2(13) . .
C141 C142 C145 98.7(10) . .
C140 C144 C145 105.9(12) . .
C144 C145 C142 102.8(13) . .
O213 C214 O89 153(3) . .

loop_
_geom_bond_atom_site_label_1
_geom_bond_atom_site_label_2
_geom_bond_distance
_geom_bond_site_symmetry_2
Cs1 O58 3.245(19) .
Cs1 O61 3.257(19) .
Cs1 O120 3.336(19) .
Cs1 O122 3.350(19) .
Cs1 C114 3.569(5) .
Cs1 C121 3.582(5) .
Cs1 C107 3.602(5) .
Cs1 C100 3.606(5) .
Cs1 C116 3.644(5) .
Cs1 C106 3.664(5) .
Cs1 C120 3.670(5) .
Cs1 C102 3.677(5) .
Ga1 O38 1.932(5) .
Ga1 O15 1.960(4) .
Ga1 O14 1.963(4) .
Ga1 O2 1.964(4) .
Ga1 O1 1.976(4) .
Ga1 O37 2.016(5) .
O1 C2 1.378(7) .
C1 C6 1.396(8) .
C1 C2 1.420(7) .
C1 C28 1.521(8) .
Ga2 O3 1.893(4) .
Ga2 O25 1.897(4) .
Ga2 O26 1.991(4) .
Ga2 O2 2.003(4) .
Ga2 O39 2.025(5) .
Ga2 O40 2.028(5) .
O2 C3 1.398(6) .
C2 C3 1.366(8) .
Ga3 O27 1.898(3) .
Ga3 O13 1.906(4) .
Ga3 O14 1.975(4) .
Ga3 O26 1.977(4) .
Ga3 O41 2.047(5) .
Ga3 O42 2.077(5) .
O3 C4 1.353(7) .
C3 C4 1.396(8) .
Ga4 O31 1.903(4) 3_676
Ga4 O10 1.905(4) .
Ga4 O32 1.984(4) 3_676
Ga4 O11 2.001(4) .
Ga4 O43 2.012(5) .
Ga4 O44 2.036(5) .
O4 C9 1.383(7) .
C4 C5 1.402(8) .
Ga5 O46 1.929(5) .
Ga5 O11 1.948(4) .
Ga5 O17 1.955(4) .
Ga5 O12 1.984(4) .
Ga5 O16 1.991(4) .
Ga5 O45 2.016(5) .
O5 C10 1.407(7) .
C5 C6 1.370(8) .
C5 C7 1.522(8) .
Ga6 O33 1.901(4) 3_676
Ga6 O18 1.902(4) .
Ga6 O32 1.989(4) 3_676
Ga6 O17 1.999(4) .
Ga6 O47 2.017(5) .
Ga6 O48 2.065(5) .
O6 C11 1.391(8) .
O7 C16 1.390(7) .
C7 C29 1.506(9) .
C7 C8 1.509(9) .
O8 C17 1.377(7) .
C8 C13 1.394(8) .
C8 C9 1.399(8) .
O9 C18 1.354(7) .
C9 C10 1.358(10) .
O10 C23 1.359(7) .
C10 C11 1.363(10) .
O11 C24 1.389(7) .
C11 C12 1.407(8) .
O12 C25 1.400(7) .
C12 C13 1.403(8) .
C12 C14 1.508(8) .
O13 C49 1.363(6) .
O14 C50 1.390(6) .
C14 C15 1.512(8) .
C14 C36 1.523(8) .
O15 C51 1.387(5) .
C15 C16 1.384(9) .
C15 C20 1.418(8) .
O16 C56 1.419(6) .
C16 C17 1.379(9) .
O17 C57 1.411(6) .
C17 C18 1.414(8) .
O18 C58 1.353(6) .
C18 C19 1.398(8) .
O19 C63 1.381(6) .
C19 C20 1.383(8) .
C19 C21 1.532(7) .
O20 C64 1.369(6) .
O21 C65 1.404(6) .
C21 C40 1.484(7) .
C21 C22 1.526(7) .
O22 C70 1.376(6) .
C22 C27 1.372(8) .
C22 C23 1.409(8) .
O23 C71 1.387(6) .
C23 C24 1.377(8) .
O24 C72 1.400(7) .
C24 C25 1.366(9) .
O25 C96 1.362(5) .
C25 C26 1.414(8) .
O26 C97 1.391(5) .
C26 C27 1.414(8) .
C26 C28 1.525(8) .
O27 C98 1.383(6) .
O28 C103 1.398(6) .
C28 C44 1.513(8) .
O29 C104 1.372(6) .
C29 C33 1.465(14) .
C29 C30 1.471(14) .
O30 C105 1.369(6) .
C30 C31 1.521(17) .
O31 C110 1.357(6) .
O31 Ga4 1.903(4) 3_676
C31 C32 1.518(17) .
O32 C111 1.397(6) .
O32 Ga4 1.985(4) 3_676
O32 Ga6 1.989(4) 3_676
O33 C112 1.372(6) .
O33 Ga6 1.901(4) 3_676
C33 C34 1.510(16) .
O34 C117 1.361(6) .
C34 C35 1.519(17) .
O35 C118 1.383(6) .
O36 C119 1.374(6) .
C36 C37 1.538(8) .
C37 C38 1.497(9) .
C38 C39 1.449(10) .
C40 C41 1.548(8) .
C41 C42 1.481(9) .
C42 C43 1.484(9) .
C44 C45 1.497(9) .
C45 C46 1.515(10) .
C46 C47 1.512(9) .
O47 C220 1.43(2) .
C48 C53 1.401(8) .
C48 C49 1.414(8) .
C48 C75 1.528(8) .
C49 C50 1.371(8) .
C50 C51 1.365(8) .
C51 C52 1.414(8) .
C52 C53 1.369(8) .
C52 C54 1.516(8) .
C54 C55 1.514(9) .
C54 C76 1.539(8) .
C55 C56 1.390(8) .
C55 C60 1.394(8) .
C56 C57 1.351(9) .
C57 C58 1.394(9) .
C58 C59 1.404(8) .
C59 C60 1.393(9) .
C59 C61 1.534(8) .
C61 C80 1.508(9) .
C61 C62 1.540(8) .
C62 C67 1.382(8) .
C62 C63 1.387(8) .
C63 C64 1.381(9) .
C64 C65 1.385(9) .
C65 C66 1.373(9) .
C66 C67 1.385(8) .
C66 C68 1.524(8) .
C68 C84 1.517(9) .
C68 C69 1.552(9) .
C69 C74 1.375(8) .
C69 C70 1.381(8) .
C70 C71 1.377(9) .
C71 C72 1.397(9) .
C72 C73 1.365(8) .
C73 C74 1.370(8) .
C73 C75 1.547(8) .
C75 C91 1.480(9) .
C76 C77 1.566(10) .
C77 C78 1.465(11) .
C78 C79 1.433(16) .
C80 C81 1.555(11) .
C81 C82 1.527(13) .
C82 C83 1.487(14) .
C84 C85 1.479(13) .
C84 C88 1.480(14) .
C85 C86 1.552(18) .
C88 C89 1.552(16) .
O89 C214 1.32(3) .
C89 C90 1.474(17) .
O90 C201 1.414(16) .
O90 C202 1.453(17) .
C91 C92 1.550(9) .
C92 C93 1.458(11) .
C93 C94 1.475(15) .
C95 C100 1.367(7) .
C95 C96 1.424(8) .
C95 C122 1.543(8) .
C96 C97 1.368(8) .
C97 C98 1.371(7) .
C98 C99 1.389(8) .
C99 C100 1.394(8) .
C99 C101 1.534(7) .
C101 C102 1.515(8) .
C101 C123 1.527(9) .
C102 C103 1.372(8) .
C102 C107 1.407(8) .
C103 C104 1.400(8) .
C104 C105 1.389(8) .
C105 C106 1.407(8) .
C106 C107 1.391(8) .
C106 C108 1.524(8) .
C108 C127 1.494(9) .
C108 C109 1.523(8) .
C109 C114 1.398(8) .
C109 C110 1.404(8) .
C110 C111 1.359(8) .
C111 C112 1.402(8) .
C112 C113 1.396(8) .
C113 C114 1.380(8) .
C113 C115 1.547(8) .
C115 C116 1.525(8) .
C115 C134 1.531(9) .
C116 C121 1.375(8) .
C116 C117 1.404(8) .
C117 C118 1.401(8) .
C118 C119 1.388(8) .
C119 C120 1.384(8) .
C120 C121 1.403(8) .
C120 C122 1.529(8) .
C122 C140 1.532(9) .
C123 C124 1.556(10) .
C124 C125 1.520(13) .
C125 C126 1.445(13) .
C127 C128 1.549(12) .
C127 C131 1.555(17) .
C128 C129 1.547(14) .
C129 C130 1.549(15) .
C131 C132 1.522(19) .
C132 C133 1.538(10) .
C134 C138 1.505(18) .
C134 C135 1.555(10) .
C135 C136 1.553(12) .
C136 C137 1.556(13) .
C136 C139 1.613(18) .
C138 C139 1.587(19) .
C140 C144 1.502(14) .
C140 C141 1.529(13) .
C141 C142 1.548(13) .
C142 C143 1.475(14) .
C142 C145 1.630(16) .
C144 C145 1.552(16) .
O213 C214 1.22(3) .
